data_7115478
loop_
_publ_author_name
'Eleanor A. Wilson'
'Nicolaas A. Vermeulen'
'Paul R. McGonigal'
'Alyssa-Jennifer Avestro'
'Amy A. Sarjeant'
'Charlotte L. Stern'
'J. Fraser Stoddart'

_publ_section_title
;
 Formation of a hetero[3]rotaxane by a dynamic component-swapping strategy
;
_journal_name_full Chem.Commun.
_journal_page_first 9665
_journal_paper_doi 10.1039/C4cc03612C
_journal_volume 50
_journal_year 2014
_chemical_formula_moiety '2(C34 H35 N3 O6), C33 H56 N2, 2(F6 P), 0.5(C6 H14 O), C2 H3 N'
_chemical_formula_sum 'C106 H136 F12 N9 O12.5 P2'
_chemical_formula_weight 2026.17
_chemical_name_systematic
;
 ?
;
_space_group_crystal_system triclinic
_space_group_IT_number 2
_space_group_name_Hall '-P 1'
_space_group_name_H-M_alt 'P -1'
_symmetry_space_group_name_Hall '-P 1'
_symmetry_space_group_name_H-M 'P -1'
_atom_sites_solution_hydrogens geom
_atom_sites_solution_primary direct
_audit_creation_date 2013-05-21
_audit_creation_method
;
  Olex2 1.2
  (compiled Apr 23 2013 17:59:47, GUI svn.r4466)
;
_cell_angle_alpha 91.402(10)
_cell_angle_beta 95.326(7)
_cell_angle_gamma 115.533(8)
_cell_formula_units_Z 4
_cell_length_a 20.542(2)
_cell_length_b 23.791(3)
_cell_length_c 24.599(2)
_cell_measurement_reflns_used 3189
_cell_measurement_temperature 100(2)
_cell_measurement_theta_max 61.02
_cell_measurement_theta_min 2.39
_cell_volume 10773(2)
_computing_cell_refinement 'SAINT V7.23A (Bruker, 2005)'
_computing_data_collection 'APEX2 V2.1-4 (Bruker, 2007)'
_computing_data_reduction 'Bruker SAINT'
_computing_molecular_graphics
;
O. V. Dolomanov, L. J. Bourhis, R. J. Gildea, J. A. K. Howard and H. Puschmann,
OLEX2: a complete structure solution, refinement and analysis program.
J. Appl. Cryst. (2009). 42, 339-341.
;
_computing_publication_material
;
O. V. Dolomanov, L. J. Bourhis, R. J. Gildea, J. A. K. Howard and H. Puschmann,
OLEX2: a complete structure solution, refinement and analysis program.
J. Appl. Cryst. (2009). 42, 339-341.
;
_computing_structure_refinement
;
SHELXL, G.M. Sheldrick, Acta Cryst.
(2008). A64, 112-122
;
_computing_structure_solution
;
XS, G.M. Sheldrick, Acta Cryst.
(2008). A64, 112-122
;
_diffrn_ambient_temperature 100.03
_diffrn_detector_area_resol_mean 8
_diffrn_measured_fraction_theta_full 0.516
_diffrn_measured_fraction_theta_max 0.892
_diffrn_measurement_device_type 'Bruker Kappa APEX CCD area detector'
_diffrn_measurement_method '\w and \f scans'
_diffrn_radiation_monochromator 'MX optics'
_diffrn_radiation_type CuK\a
_diffrn_radiation_wavelength 1.54178
_diffrn_reflns_av_R_equivalents 0.0996
_diffrn_reflns_av_unetI/netI 0.2536
_diffrn_reflns_Laue_measured_fraction_full 0.516
_diffrn_reflns_Laue_measured_fraction_max 0.892
_diffrn_reflns_limit_h_max 22
_diffrn_reflns_limit_h_min -22
_diffrn_reflns_limit_k_max 26
_diffrn_reflns_limit_k_min -24
_diffrn_reflns_limit_l_max 27
_diffrn_reflns_limit_l_min -26
_diffrn_reflns_number 44374
_diffrn_reflns_point_group_measured_fraction_full 0.516
_diffrn_reflns_point_group_measured_fraction_max 0.892
_diffrn_reflns_theta_full 67.679
_diffrn_reflns_theta_max 58.93
_diffrn_reflns_theta_min 1.81
_diffrn_source microsource
_diffrn_standards_number 0
_exptl_absorpt_coefficient_mu 1.066
_exptl_absorpt_correction_T_max 0.7524
_exptl_absorpt_correction_T_min 0.5752
_exptl_absorpt_correction_type multi-scan
_exptl_absorpt_process_details
;
SADABS-2012/1 (Bruker,2012) was used for absorption correction.
wR2(int) was 0.1150 before and 0.0517 after correction.
The Ratio of minimum to maximum transmission is 0.7645.
The \l/2 correction factor is 0.0015.
;
_exptl_crystal_colour colourless
_exptl_crystal_colour_primary colourless
_exptl_crystal_density_diffrn 1.249
_exptl_crystal_description needle
_exptl_crystal_F_000 4292
_exptl_crystal_size_max 0.315
_exptl_crystal_size_mid 0.056
_exptl_crystal_size_min 0.011
_refine_diff_density_max 0.539
_refine_diff_density_min -0.441
_refine_diff_density_rms 0.063
_refine_ls_extinction_method none
_refine_ls_goodness_of_fit_ref 1.035
_refine_ls_hydrogen_treatment constr
_refine_ls_matrix_type full
_refine_ls_number_parameters 2635
_refine_ls_number_reflns 20131
_refine_ls_number_restraints 2733
_refine_ls_restrained_S_all 0.995
_refine_ls_R_factor_all 0.2874
_refine_ls_R_factor_gt 0.1475
_refine_ls_shift/su_max 0.016
_refine_ls_shift/su_mean 0.001
_refine_ls_structure_factor_coef Fsqd
_refine_ls_weighting_details
;
 w=1/[\s^2^(Fo^2^)+(0.1839P)^2^]
 where P=(Fo^2^+2Fc^2^)/3
;
_refine_ls_weighting_scheme calc
_refine_ls_wR_factor_gt 0.3687
_refine_ls_wR_factor_ref 0.4305
_reflns_Friedel_coverage 0.000
_reflns_number_gt 6275
_reflns_number_total 20131
_reflns_threshold_expression 'I > 2\s(I)'
_cod_data_source_file c4cc03612c2.cif
_cod_data_source_block n2757
_cod_original_formula_sum 'C106 H136 F12 N9 O12.50 P2'
_cod_database_code 7115478
_olex2_refinement_description
;
1. Fixed Uiso
 At 1.2 times of:
  All C(H) groups, All C(H,H) groups, All C(H,H,H,H) groups, All N(H,H) groups
 At 1.5 times of:
  All C(H,H,H) groups
2. Restrained distances
 N1A-C16A \\sim N2A-C19A
 with sigma of 0.02
 C17A-C16A \\sim C17A-C18A
 with sigma of 0.02
 C55B-C54A \\sim C55A-C54A \\sim C57A-C56A \\sim C57A-C56B
 with sigma of 0.02
 O3A-C55A \\sim O3B-C55B \\sim O3B-C56B \\sim O3A-C56A \\sim O4A-C57A \\sim O4A-C58A \\sim O2A-C54A ~
 O2A-C53A
 with sigma of 0.02
 O8A-C86A \\sim O8A-C87A \\sim O9A-C88A \\sim O9A-C89A \\sim O10A-C90A \\sim O10A-C91A \\sim O11A-C92A
 \\sim O11A-C93A \\sim O12A-C94A \\sim O12A-C95A
 with sigma of 0.02
 C88A-C87A \\sim C90A-C89A \\sim C92A-C91A \\sim C94A-C93A
 with sigma of 0.02
 O5B-C59A \\sim O5A-C59A \\sim O5A-C60A \\sim O5B-C60B \\sim O6A-C61A \\sim O6A-C61B
 with sigma of 0.02
 C61B-C60B \\sim C61A-C60A
 with sigma of 0.02
 C63A-C62A \\sim C64A-C63A \\sim C65A-C64A \\sim C66A-C65A \\sim C67A-C66A \\sim C67A-C62A
 with sigma of 0.01
3. Rigid bond restraints
 All non-hydrogen atoms
 with sigma for 1-2 distances of 0.01 and sigma for 1-3 distances of 0.01
4. Uiso/Uaniso restraints and constraints
All non-hydrogen atoms have similar U: within 1.7A with sigma of 0.04 and sigma for terminal atoms of 0.08
Uanis(C22) \\sim Ueq, Uanis(C101) \\sim Ueq, Uanis(C15) \\sim Ueq, Uanis(C89A) \\sim Ueq: with sigma of 0.01 and sigma for terminal atoms of 0.02
5. Others
 Sof(H54C)=Sof(H54D)=Sof(H57C)=Sof(H57D)=Sof(C56B)=Sof(H56C)=Sof(H56D)=
 Sof(O3B)=Sof(C55B)=Sof(H55C)=Sof(H55D)=1-FVAR(1)
 Sof(O3A)=Sof(H54A)=Sof(H54B)=Sof(C55A)=Sof(H55A)=Sof(H55B)=Sof(C56A)=
 Sof(H56A)=Sof(H56B)=Sof(H57A)=Sof(H57B)=FVAR(1)
 Sof(H59C)=Sof(H59D)=Sof(C61B)=Sof(H61C)=Sof(H61D)=Sof(C60B)=Sof(H60C)=
 Sof(H60D)=Sof(O5B)=1-FVAR(2)
 Sof(O5A)=Sof(H59A)=Sof(H59B)=Sof(C60A)=Sof(H60A)=Sof(H60B)=Sof(C61A)=
 Sof(H61A)=Sof(H61B)=FVAR(2)
6.a Ternary CH refined with riding coordinates:
 C102(H102), C105(H105)
6.b Secondary CH2 refined with riding coordinates:
 C54(H54E,H54F), C55(H55E,H55F), C56(H56E,H56F), C57(H57E,H57F), C58(H58C,
 H58D), C59(H59E,H59F), C60(H60E,H60F), C61(H61E,H61F), C54A(H54A,H54B),
 C54A(H54C,H54D), C55A(H55A,H55B), C56A(H56A,H56B), C57A(H57A,H57B), C57A(H57C,
 H57D), C58A(H58A,H58B), C59A(H59A,H59B), C59A(H59C,H59D), C60A(H60A,H60B),
 C61A(H61A,H61B), C88(H88A,H88B), C89(H89A,H89B), C90(H90A,H90B), C91(H91A,
 H91B), C92(H92A,H92B), C93(H93A,H93B), C94(H94A,H94B), C95(H95A,H95B),
 C87A(H87A,H87B), C88A(H88C,H88D), C89A(H89C,H89D), C90A(H90C,H90D), C91A(H91C,
 H91D), C92A(H92C,H92D), C93A(H93C,H93D), C94A(H94C,H94D), N1(H1A,H1B), N2(H2A,
 H2B), C16(H16A,H16B), C17(H17A,H17B), C18(H18A,H18B), C19(H19A,H19B), C1A(H1AA,
 H1AB), N1A(H1AC,H1AD), N2A(H2AA,H2AB), C15A(H15D,H15E), C16A(H16C,H16D),
 C17A(H17C,H17D), C18A(H18C,H18D), C19A(H19C,H19D), C56B(H56C,H56D), C55B(H55C,
 H55D), C61B(H61C,H61D), C60B(H60C,H60D)
6.c Me refined with riding coordinates:
 C8A(H8AA,H8AB,H8AC), C10A(H10D,H10E,H10F), C103(H10G,H10H,H10I)
6.d Aromatic/amide H refined with riding coordinates:
 C34(H34), C36(H36), C38(H38), C41(H41), C42(H42), C44(H44), C45(H45),
 C47(H47), C49(H49), C50(H50), C51(H51), C52(H52), C63(H63), C64(H64), C65(H65),
  C66(H66), C34A(H34A), C36A(H36A), C38A(H38A), C41A(H41A), C42A(H42A),
 C44A(H44A), C45A(H45A), C47A(H47A), C49A(H49A), C50A(H50A), C51A(H51A),
 C52A(H52A), C63A(H63A), C64A(H64A), C65A(H65A), C66A(H66A), C68(H68), C70(H70),
  C72(H72), C75(H75), C76(H76), C78(H78), C79(H79), C81(H81), C83(H83),
 C84(H84), C85(H85), C86(H86), C97(H97), C98(H98), C99(H99), C100(H100),
 C69A(H69A), C71A(H71A), C74A(H74A), C75A(H75A), C77A(H77A), C78A(H78A),
 C80A(H80D), C82A(H82A), C83A(H83A), C84A(H84A), C85A(H85A), C96A(H96A),
 C97A(H97A), C98A(H98A), C99A(H99A), C01A(H01A), C3(H3), C5(H5), C7(H7),
 C21(H21), C23(H23), C25(H25), C2A(H2AC), C4A(H4A), C6A(H6A), C21A(H21A),
 C23A(H23A), C25A(H25A)
6.e Idealised Me refined as rotating group:
 C46(H46D,H46E,H46F), C46A(H46A,H46B,H46C), C80(H80A,H80B,H80C), C79A(H79A,
 H79B,H79C), C9(H9A,H9B,H9C), C10(H10A,H10B,H10C), C11(H11A,H11B,H11C),
 C13(H13A,H13B,H13C), C14(H14A,H14B,H14C), C15(H15A,H15B,H15C), C27(H27A,H27B,
 H27C), C28(H28A,H28B,H28C), C29(H29A,H29B,H29C), C31(H31A,H31B,H31C), C32(H32A,
 H32B,H32C), C33(H33A,H33B,H33C), C9A(H9AA,H9AB,H9AC), C12A(H12A,H12B,H12C),
 C13A(H13D,H13E,H13F), C14A(H14D,H14E,H14F), C27A(H27D,H27E,H27F), C28A(H28D,
 H28E,H28F), C29A(H29D,H29E,H29F), C31A(H31D,H31E,H31F), C32A(H32D,H32E,H32F),
 C33A(H33D,H33E,H33F), C104(H10J,H10K,H10L), C106(H10M,H10N,H10O), C107(H10P,
 H10Q,H10R), C109(H10S,H10T,H10U), C111(H11D,H11E,H11F)
;
_smtbx_masks_special_details
;
The solvent masking procedure as implemented in Olex2 was used to remove the
electronic contribution of solvent molecules from the refinement.  As the exact
solvent content is not known, only the atoms used in the refinement model are
reported in the formula here.

Total solvent accessible volume / cell = 586.2 Ang^3^ [5.4%]
Total electron count / cell = 56.4
;
_shelx_estimated_absorpt_t_max 0.988
_shelx_estimated_absorpt_t_min 0.730
_shelx_space_group_comment
;
The symmetry employed for this shelxl refinement is uniquely defined
by the following loop, which should always be used as a source of
symmetry information in preference to the above space-group names.
They are only intended as comments.
;
_shelxl_version_number 2012-9

loop_
_space_group_symop_operation_xyz
'x, y, z'
'-x, -y, -z'

loop_
_atom_site_label
_atom_site_type_symbol
_atom_site_fract_x
_atom_site_fract_y
_atom_site_fract_z
_atom_site_U_iso_or_equiv
_atom_site_adp_type
_atom_site_occupancy
_atom_site_site_symmetry_order
_atom_site_calc_flag
_atom_site_refinement_flags_posn
_atom_site_refinement_flags_adp
_atom_site_refinement_flags_occupancy
_atom_site_disorder_assembly
_atom_site_disorder_group
O1 O -0.2699(7) 0.1378(7) 0.1720(7) 0.150(6) Uani 1 1 d . U . . .
O2 O 0.2648(5) 0.5999(4) 0.3817(3) 0.061(2) Uani 1 1 d . U . . .
O3 O 0.3620(6) 0.7153(5) 0.3403(5) 0.095(4) Uani 1 1 d . U . . .
O4 O 0.3777(6) 0.8068(6) 0.2647(5) 0.092(3) Uani 1 1 d . U . . .
O5 O 0.3275(6) 0.7283(6) 0.1563(5) 0.101(4) Uani 1 1 d . U . . .
O6 O 0.2953(5) 0.5973(5) 0.1134(4) 0.076(3) Uani 1 1 d . U . . .
N3 N 0.2311(5) 0.4787(6) 0.1496(4) 0.060(3) Uani 1 1 d . U . . .
N4 N 0.1555(5) 0.4330(5) 0.2372(4) 0.049(3) Uani 1 1 d . U . . .
N5 N 0.2121(5) 0.4829(5) 0.3440(4) 0.058(3) Uani 1 1 d . U . . .
C34 C 0.1716(7) 0.4316(7) 0.1420(5) 0.055(3) Uani 1 1 d . U . . .
H34 H 0.1548 0.4104 0.1066 0.067 Uiso 1 1 calc R U . . .
C35 C 0.1267(6) 0.4082(6) 0.1875(5) 0.054(3) Uani 1 1 d . U . . .
C36 C 0.0534(6) 0.3595(7) 0.1760(5) 0.059(4) Uani 1 1 d . U . . .
H36 H 0.0339 0.3424 0.1396 0.070 Uiso 1 1 calc R U . . .
C37 C 0.0130(6) 0.3388(6) 0.2178(5) 0.053(3) Uani 1 1 d . U . . .
C38 C 0.0440(6) 0.3622(6) 0.2709(5) 0.047(3) Uani 1 1 d . U . . .
H38 H 0.0167 0.3467 0.3008 0.056 Uiso 1 1 calc R U . . .
C39 C 0.1170(6) 0.4094(7) 0.2806(5) 0.058(4) Uani 1 1 d . U . . .
C40 C -0.0626(7) 0.2876(7) 0.2050(6) 0.068(4) Uani 1 1 d . U . . .
C41 C -0.0959(8) 0.2663(8) 0.1562(7) 0.086(5) Uani 1 1 d . U . . .
H41 H -0.0693 0.2843 0.1265 0.103 Uiso 1 1 calc R U . . .
C42 C -0.1663(8) 0.2200(8) 0.1425(7) 0.089(5) Uani 1 1 d . U . . .
H42 H -0.1898 0.2114 0.1061 0.107 Uiso 1 1 calc R U . . .
C43 C -0.2003(8) 0.1868(8) 0.1860(8) 0.093(5) Uani 1 1 d . U . . .
C44 C -0.1722(8) 0.2068(8) 0.2388(7) 0.085(5) Uani 1 1 d . U . . .
H44 H -0.1996 0.1880 0.2679 0.102 Uiso 1 1 calc R U . . .
C45 C -0.1002(8) 0.2567(7) 0.2501(6) 0.076(4) Uani 1 1 d . U . . .
H45 H -0.0779 0.2691 0.2867 0.092 Uiso 1 1 calc R U . . .
C46 C -0.3008(10) 0.1026(10) 0.2142(9) 0.135(8) Uani 1 1 d . U . . .
H46D H -0.3530 0.0910 0.2102 0.203 Uiso 1 1 calc R U . . .
H46E H -0.2783 0.1270 0.2492 0.203 Uiso 1 1 calc R U . . .
H46F H -0.2931 0.0647 0.2134 0.203 Uiso 1 1 calc R U . . .
C47 C 0.1509(7) 0.4313(7) 0.3356(5) 0.058(4) Uani 1 1 d . U . . .
H47 H 0.1294 0.4087 0.3656 0.069 Uiso 1 1 calc R U . . .
C48 C 0.2442(6) 0.4980(7) 0.3999(5) 0.051(3) Uani 1 1 d . U . . .
C49 C 0.2502(7) 0.4537(7) 0.4337(5) 0.059(3) Uani 1 1 d . U . . .
H49 H 0.2309 0.4112 0.4203 0.071 Uiso 1 1 calc R U . . .
C50 C 0.2843(7) 0.4719(7) 0.4869(5) 0.065(3) Uani 1 1 d . U . . .
H50 H 0.2872 0.4421 0.5108 0.078 Uiso 1 1 calc R U . . .
C51 C 0.3139(7) 0.5345(7) 0.5040(5) 0.064(3) Uani 1 1 d . U . . .
H51 H 0.3383 0.5477 0.5400 0.077 Uiso 1 1 calc R U . . .
C52 C 0.3093(7) 0.5783(7) 0.4706(5) 0.062(3) Uani 1 1 d . U . . .
H52 H 0.3303 0.6210 0.4837 0.074 Uiso 1 1 calc R U . . .
C53 C 0.2739(6) 0.5604(7) 0.4176(5) 0.054(3) Uani 1 1 d . U . . .
C54 C 0.2798(8) 0.6625(7) 0.4005(6) 0.083(4) Uani 1 1 d . U . . .
H54E H 0.2698 0.6632 0.4391 0.099 Uiso 1 1 calc R U . . .
H54F H 0.2475 0.6764 0.3782 0.099 Uiso 1 1 calc R U . . .
C55 C 0.3560(9) 0.7054(8) 0.3963(7) 0.103(6) Uani 1 1 d . U . . .
H55E H 0.3697 0.7455 0.4177 0.124 Uiso 1 1 calc R U . . .
H55F H 0.3885 0.6869 0.4106 0.124 Uiso 1 1 calc R U . . .
C56 C 0.4325(8) 0.7638(7) 0.3285(7) 0.092(5) Uani 1 1 d . U . . .
H56E H 0.4708 0.7494 0.3362 0.111 Uiso 1 1 calc R U . . .
H56F H 0.4458 0.8025 0.3518 0.111 Uiso 1 1 calc R U . . .
C57 C 0.4253(9) 0.7759(8) 0.2688(7) 0.091(4) Uani 1 1 d . U . . .
H57E H 0.4732 0.8031 0.2573 0.109 Uiso 1 1 calc R U . . .
H57F H 0.4038 0.7363 0.2455 0.109 Uiso 1 1 calc R U . . .
C58 C 0.3660(11) 0.8238(9) 0.2116(8) 0.118(6) Uani 1 1 d . U . . .
H58C H 0.4105 0.8344 0.1935 0.141 Uiso 1 1 calc R U . . .
H58D H 0.3580 0.8618 0.2145 0.141 Uiso 1 1 calc R U . . .
C59 C 0.3014(12) 0.7732(10) 0.1750(9) 0.126(6) Uani 1 1 d . U . . .
H59E H 0.2595 0.7526 0.1960 0.151 Uiso 1 1 calc R U . . .
H59F H 0.2864 0.7917 0.1434 0.151 Uiso 1 1 calc R U . . .
C60 C 0.2779(9) 0.6891(9) 0.1103(6) 0.091(4) Uani 1 1 d . U . . .
H60E H 0.2683 0.7156 0.0832 0.109 Uiso 1 1 calc R U . . .
H60F H 0.2312 0.6610 0.1230 0.109 Uiso 1 1 calc R U . . .
C61 C 0.3096(8) 0.6517(8) 0.0843(6) 0.086(4) Uani 1 1 d . U . . .
H61E H 0.2880 0.6395 0.0457 0.104 Uiso 1 1 calc R U . . .
H61F H 0.3626 0.6767 0.0848 0.104 Uiso 1 1 calc R U . . .
C62 C 0.3105(7) 0.5528(8) 0.0884(5) 0.066(3) Uani 1 1 d . U . . .
C63 C 0.3562(8) 0.5658(9) 0.0472(6) 0.089(5) Uani 1 1 d . U . . .
H63 H 0.3810 0.6068 0.0355 0.107 Uiso 1 1 calc R U . . .
C64 C 0.3629(9) 0.5159(11) 0.0248(7) 0.102(5) Uani 1 1 d . U . . .
H64 H 0.3948 0.5250 -0.0027 0.122 Uiso 1 1 calc R U . . .
C65 C 0.3304(9) 0.4547(10) 0.0364(6) 0.095(5) Uani 1 1 d . U . . .
H65 H 0.3379 0.4221 0.0192 0.114 Uiso 1 1 calc R U . . .
C66 C 0.2847(8) 0.4463(9) 0.0770(6) 0.081(4) Uani 1 1 d . U . . .
H66 H 0.2571 0.4046 0.0859 0.097 Uiso 1 1 calc R U . . .
C67 C 0.2755(7) 0.4908(8) 0.1049(5) 0.064(3) Uani 1 1 d . U . . .
O1A O -0.2535(6) -0.3596(6) 0.6917(5) 0.100(4) Uani 1 1 d . U . . .
O2A O 0.2726(7) 0.1143(7) 0.8984(6) 0.140(5) Uani 1 1 d D U . . .
O3A O 0.3559(13) 0.2330(10) 0.8419(10) 0.155(10) Uani 0.685(16) 1 d D U P A 1
O4A O 0.4526(10) 0.2766(8) 0.7684(6) 0.152(6) Uani 1 1 d D U . . .
O5A O 0.3681(16) 0.2323(10) 0.6653(12) 0.119(8) Uani 0.47(2) 1 d D U P B 1
O6A O 0.2912(7) 0.1010(7) 0.6228(5) 0.113(4) Uani 1 1 d D U . . .
N3A N 0.2335(7) -0.0125(7) 0.6578(5) 0.093(4) Uani 1 1 d . U . . .
N4A N 0.1671(7) -0.0586(6) 0.7511(5) 0.081(4) Uani 1 1 d . U . . .
N5A N 0.2255(7) -0.0038(8) 0.8563(5) 0.106(5) Uani 1 1 d . U . . .
C34A C 0.1765(8) -0.0654(8) 0.6547(6) 0.076(4) Uani 1 1 d . U . . .
H34A H 0.1608 -0.0910 0.6214 0.091 Uiso 1 1 calc R U . . .
C35A C 0.1361(8) -0.0861(8) 0.7020(6) 0.077(5) Uani 1 1 d . U . . .
C36A C 0.0660(8) -0.1362(7) 0.6926(6) 0.068(4) Uani 1 1 d . U . . .
H36A H 0.0464 -0.1550 0.6567 0.081 Uiso 1 1 calc R U . . .
C37A C 0.0260(7) -0.1578(8) 0.7366(6) 0.072(4) Uani 1 1 d . U . . .
C38A C 0.0608(7) -0.1293(7) 0.7860(6) 0.069(4) Uani 1 1 d . U . . .
H38A H 0.0365 -0.1438 0.8174 0.083 Uiso 1 1 calc R U . . .
C39A C 0.1279(8) -0.0814(8) 0.7932(6) 0.078(5) Uani 1 1 d . U . . .
C40A C -0.0507(7) -0.2095(7) 0.7268(7) 0.070(4) Uani 1 1 d . U . . .
C41A C -0.0813(8) -0.2370(7) 0.6747(7) 0.084(5) Uani 1 1 d . U . . .
H41A H -0.0535 -0.2208 0.6452 0.100 Uiso 1 1 calc R U . . .
C42A C -0.1495(8) -0.2862(8) 0.6625(8) 0.092(5) Uani 1 1 d . U . . .
H42A H -0.1705 -0.3036 0.6264 0.110 Uiso 1 1 calc R U . . .
C43A C -0.1830(7) -0.3068(7) 0.7082(8) 0.079(4) Uani 1 1 d . U . . .
C44A C -0.1584(8) -0.2848(7) 0.7615(8) 0.087(5) Uani 1 1 d . U . . .
H44A H -0.1863 -0.3021 0.7908 0.105 Uiso 1 1 calc R U . . .
C45A C -0.0872(7) -0.2337(9) 0.7702(7) 0.089(5) Uani 1 1 d . U . . .
H45A H -0.0656 -0.2168 0.8063 0.107 Uiso 1 1 calc R U . . .
C46A C -0.2938(8) -0.3818(10) 0.7363(8) 0.106(6) Uani 1 1 d . U . . .
H46A H -0.3407 -0.4167 0.7233 0.160 Uiso 1 1 calc R U . . .
H46B H -0.3020 -0.3481 0.7535 0.160 Uiso 1 1 calc R U . . .
H46C H -0.2668 -0.3959 0.7632 0.160 Uiso 1 1 calc R U . . .
C47A C 0.1666(8) -0.0552(9) 0.8493(6) 0.101(6) Uani 1 1 d . U . . .
H47A H 0.1473 -0.0769 0.8803 0.122 Uiso 1 1 calc R U . . .
C48A C 0.2580(9) 0.0101(11) 0.9126(7) 0.120(6) Uani 1 1 d . U . . .
C49A C 0.2685(11) -0.0359(13) 0.9426(7) 0.142(7) Uani 1 1 d . U . . .
H49A H 0.2527 -0.0770 0.9266 0.170 Uiso 1 1 calc R U . . .
C50A C 0.3033(11) -0.0190(13) 0.9977(7) 0.140(7) Uani 1 1 d . U . . .
H50A H 0.3079 -0.0493 1.0202 0.168 Uiso 1 1 calc R U . . .
C51A C 0.3285(13) 0.0391(16) 1.0159(9) 0.165(10) Uani 1 1 d . U . . .
H51A H 0.3568 0.0507 1.0507 0.198 Uiso 1 1 calc R U . . .
C52A C 0.3177(10) 0.0869(13) 0.9888(9) 0.141(7) Uani 1 1 d . U . . .
H52A H 0.3329 0.1270 1.0069 0.169 Uiso 1 1 calc R U . . .
C53A C 0.2841(10) 0.0736(11) 0.9345(9) 0.133(6) Uani 1 1 d D U . . .
C54A C 0.3018(12) 0.1765(9) 0.9222(10) 0.161(8) Uani 1 1 d D U . . .
H54A H 0.3517 0.1888 0.9400 0.193 Uiso 0.685(16) 1 calc R U P A 1
H54B H 0.2718 0.1792 0.9504 0.193 Uiso 0.685(16) 1 calc R U P A 1
H54C H 0.2848 0.1748 0.9587 0.193 Uiso 0.315(16) 1 calc R U P A 2
H54D H 0.2802 0.1994 0.8996 0.193 Uiso 0.315(16) 1 calc R U P A 2
C55A C 0.3033(17) 0.2193(16) 0.8796(12) 0.173(10) Uani 0.685(16) 1 d D U P A 1
H55A H 0.2547 0.2017 0.8582 0.208 Uiso 0.685(16) 1 calc R U P A 1
H55B H 0.3107 0.2594 0.8981 0.208 Uiso 0.685(16) 1 calc R U P A 1
C56A C 0.4165(15) 0.2924(12) 0.8531(16) 0.170(12) Uani 0.685(16) 1 d D U P A 1
H56A H 0.4312 0.3013 0.8930 0.204 Uiso 0.685(16) 1 calc R U P A 1
H56B H 0.4042 0.3257 0.8390 0.204 Uiso 0.685(16) 1 calc R U P A 1
C57A C 0.4760(14) 0.2894(13) 0.8250(8) 0.167(9) Uani 1 1 d D U . . .
H57A H 0.5200 0.3297 0.8316 0.200 Uiso 0.685(16) 1 calc R U P A 1
H57B H 0.4880 0.2561 0.8394 0.200 Uiso 0.685(16) 1 calc R U P A 1
H57C H 0.4519 0.3145 0.8380 0.200 Uiso 0.315(16) 1 calc R U P A 2
H57D H 0.5283 0.3184 0.8274 0.200 Uiso 0.315(16) 1 calc R U P A 2
C58A C 0.4123(12) 0.3100(9) 0.7517(12) 0.155(8) Uani 1 1 d D U . . .
H58A H 0.4402 0.3552 0.7623 0.186 Uiso 1 1 calc R U . . .
H58B H 0.3657 0.2941 0.7678 0.186 Uiso 1 1 calc R U . . .
C59A C 0.3991(13) 0.2973(10) 0.6881(12) 0.162(8) Uani 1 1 d D U . . .
H59A H 0.3665 0.3157 0.6737 0.194 Uiso 0.47(2) 1 calc R U P B 1
H59B H 0.4462 0.3203 0.6735 0.194 Uiso 0.47(2) 1 calc R U P B 1
H59C H 0.3922 0.3312 0.6696 0.194 Uiso 0.53(2) 1 calc R U P B 2
H59D H 0.4391 0.2912 0.6734 0.194 Uiso 0.53(2) 1 calc R U P B 2
C60A C 0.348(2) 0.217(2) 0.6061(14) 0.129(10) Uani 0.47(2) 1 d D U P B 1
H60A H 0.3937 0.2366 0.5886 0.155 Uiso 0.47(2) 1 calc R U P B 1
H60B H 0.3182 0.2387 0.5937 0.155 Uiso 0.47(2) 1 calc R U P B 1
C61A C 0.308(4) 0.1492(17) 0.5828(16) 0.144(12) Uani 0.47(2) 1 d D U P B 1
H61A H 0.2616 0.1437 0.5620 0.173 Uiso 0.47(2) 1 calc R U P B 1
H61B H 0.3374 0.1417 0.5564 0.173 Uiso 0.47(2) 1 calc R U P B 1
C62A C 0.3066(9) 0.0613(9) 0.5947(7) 0.109(5) Uani 1 1 d D U . . .
C63A C 0.3468(10) 0.0768(11) 0.5503(7) 0.127(7) Uani 1 1 d D U . . .
H63A H 0.3649 0.1173 0.5371 0.153 Uiso 1 1 calc R U . . .
C64A C 0.3588(12) 0.0290(9) 0.5266(9) 0.137(7) Uani 1 1 d D U . . .
H64A H 0.3908 0.0403 0.4991 0.164 Uiso 1 1 calc R U . . .
C65A C 0.3294(12) -0.0335(11) 0.5383(8) 0.143(7) Uani 1 1 d D U . . .
H65A H 0.3383 -0.0643 0.5194 0.172 Uiso 1 1 calc R U . . .
C66A C 0.2855(10) -0.0463(11) 0.5807(8) 0.124(6) Uani 1 1 d D U . . .
H66A H 0.2620 -0.0882 0.5906 0.149 Uiso 1 1 calc R U . . .
C67A C 0.2750(9) -0.0002(7) 0.6088(7) 0.096(4) Uani 1 1 d D U . . .
O7 O -0.4927(9) 0.1557(10) 0.2078(8) 0.190(9) Uani 1 1 d . U . . .
O8 O 0.0492(7) 0.6087(8) 0.3857(5) 0.109(4) Uani 1 1 d . U . . .
O9 O 0.1512(10) 0.7227(8) 0.3526(6) 0.154(6) Uani 1 1 d . U . . .
O10 O 0.1626(10) 0.7588(11) 0.2502(7) 0.173(7) Uani 1 1 d . U . . .
O11 O 0.0663(13) 0.7272(8) 0.1656(8) 0.172(7) Uani 1 1 d . U . . .
O12 O 0.0425(5) 0.6147(5) 0.1064(4) 0.083(3) Uani 1 1 d . U . . .
N6 N -0.0065(5) 0.4954(6) 0.1434(4) 0.055(3) Uani 1 1 d . U . . .
N7 N -0.0631(5) 0.4432(6) 0.2370(4) 0.059(3) Uani 1 1 d . U . . .
N8 N 0.0011(6) 0.4896(8) 0.3446(4) 0.080(4) Uani 1 1 d . U . . .
C68 C -0.0639(7) 0.4442(7) 0.1402(5) 0.063(4) Uani 1 1 d . U . . .
H68 H -0.0836 0.4217 0.1056 0.076 Uiso 1 1 calc R U . . .
C69 C -0.1005(7) 0.4190(7) 0.1886(5) 0.066(4) Uani 1 1 d . U . . .
C70 C -0.1689(7) 0.3719(8) 0.1790(6) 0.069(4) Uani 1 1 d . U . . .
H70 H -0.1913 0.3567 0.1428 0.083 Uiso 1 1 calc R U . . .
C71 C -0.2060(7) 0.3462(8) 0.2254(6) 0.068(4) Uani 1 1 d . U . . .
C72 C -0.1664(8) 0.3683(8) 0.2779(6) 0.079(5) Uani 1 1 d . U . . .
H72 H -0.1857 0.3494 0.3099 0.095 Uiso 1 1 calc R U . . .
C73 C -0.0986(7) 0.4186(8) 0.2807(5) 0.065(4) Uani 1 1 d . U . . .
C74 C -0.2831(8) 0.2941(9) 0.2197(8) 0.095(5) Uani 1 1 d . U . . .
C75 C -0.3263(9) 0.2893(12) 0.1733(9) 0.132(7) Uani 1 1 d . U . . .
H75 H -0.3095 0.3160 0.1445 0.158 Uiso 1 1 calc R U . . .
C76 C -0.4011(10) 0.2398(14) 0.1703(9) 0.158(9) Uani 1 1 d . U . . .
H76 H -0.4344 0.2356 0.1392 0.190 Uiso 1 1 calc R U . . .
C77 C -0.4232(13) 0.2014(16) 0.2091(12) 0.175(10) Uani 1 1 d . U . . .
C78 C -0.3816(12) 0.2105(13) 0.2535(10) 0.157(9) Uani 1 1 d . U . . .
H78 H -0.4013 0.1862 0.2831 0.188 Uiso 1 1 calc R U . . .
C79 C -0.3067(10) 0.2555(11) 0.2611(9) 0.123(7) Uani 1 1 d . U . . .
H79 H -0.2753 0.2582 0.2930 0.147 Uiso 1 1 calc R U . . .
C80 C -0.5380(13) 0.1456(16) 0.1563(12) 0.232(18) Uani 1 1 d . U . . .
H80A H -0.5101 0.1460 0.1259 0.348 Uiso 1 1 calc R U . . .
H80B H -0.5539 0.1788 0.1532 0.348 Uiso 1 1 calc R U . . .
H80C H -0.5805 0.1051 0.1550 0.348 Uiso 1 1 calc R U . . .
C81 C -0.0562(9) 0.4408(10) 0.3360(6) 0.085(5) Uani 1 1 d . U . . .
H81 H -0.0739 0.4165 0.3660 0.103 Uiso 1 1 calc R U . . .
C82 C 0.0402(8) 0.5095(10) 0.3984(6) 0.083(4) Uani 1 1 d . U . . .
C83 C 0.0530(8) 0.4690(11) 0.4296(6) 0.095(4) Uani 1 1 d . U . . .
H83 H 0.0356 0.4274 0.4142 0.114 Uiso 1 1 calc R U . . .
C84 C 0.0892(8) 0.4821(12) 0.4820(7) 0.104(5) Uani 1 1 d . U . . .
H84 H 0.0980 0.4525 0.5030 0.124 Uiso 1 1 calc R U . . .
C85 C 0.1113(9) 0.5444(12) 0.5001(7) 0.110(6) Uani 1 1 d . U . . .
H85 H 0.1345 0.5572 0.5365 0.132 Uiso 1 1 calc R U . . .
C86 C 0.1020(8) 0.5902(11) 0.4689(6) 0.097(5) Uani 1 1 d . U . . .
H86 H 0.1213 0.6329 0.4818 0.117 Uiso 1 1 calc R U . . .
C87 C 0.0635(9) 0.5685(11) 0.4193(7) 0.095(4) Uani 1 1 d . U . . .
C88 C 0.0581(13) 0.6679(13) 0.4080(8) 0.139(6) Uani 1 1 d . U . . .
H88A H 0.0233 0.6799 0.3868 0.166 Uiso 1 1 calc R U . . .
H88B H 0.0462 0.6639 0.4462 0.166 Uiso 1 1 calc R U . . .
C89 C 0.1299(14) 0.7162(13) 0.4073(8) 0.143(7) Uani 1 1 d . U . . .
H89A H 0.1645 0.7064 0.4314 0.171 Uiso 1 1 calc R U . . .
H89B H 0.1321 0.7562 0.4218 0.171 Uiso 1 1 calc R U . . .
C90 C 0.2054(18) 0.7797(15) 0.3463(11) 0.208(12) Uani 1 1 d . U . . .
H90A H 0.1919 0.8130 0.3582 0.250 Uiso 1 1 calc R U . . .
H90B H 0.2506 0.7854 0.3689 0.250 Uiso 1 1 calc R U . . .
C91 C 0.2154(13) 0.7830(14) 0.2959(10) 0.174(8) Uani 1 1 d . U . . .
H91A H 0.2498 0.7647 0.2913 0.208 Uiso 1 1 calc R U . . .
H91B H 0.2423 0.8282 0.2909 0.208 Uiso 1 1 calc R U . . .
C92 C 0.1214(16) 0.7948(14) 0.2380(13) 0.185(10) Uani 1 1 d . U . . .
H92A H 0.1531 0.8401 0.2451 0.222 Uiso 1 1 calc R U . . .
H92B H 0.0809 0.7831 0.2608 0.222 Uiso 1 1 calc R U . . .
C93 C 0.0930(17) 0.7794(13) 0.1788(14) 0.206(11) Uani 1 1 d . U . . .
H93A H 0.0569 0.7962 0.1704 0.247 Uiso 1 1 calc R U . . .
H93B H 0.1336 0.8008 0.1567 0.247 Uiso 1 1 calc R U . . .
C94 C 0.0283(15) 0.7051(11) 0.1111(10) 0.144(7) Uani 1 1 d . U . . .
H94A H 0.0302 0.7412 0.0910 0.173 Uiso 1 1 calc R U . . .
H94B H -0.0233 0.6773 0.1140 0.173 Uiso 1 1 calc R U . . .
C95 C 0.0594(10) 0.6708(9) 0.0796(8) 0.103(5) Uani 1 1 d . U . . .
H95A H 0.0372 0.6617 0.0410 0.124 Uiso 1 1 calc R U . . .
H95B H 0.1126 0.6953 0.0804 0.124 Uiso 1 1 calc R U . . .
C96 C 0.0611(6) 0.5717(7) 0.0814(5) 0.059(3) Uani 1 1 d . U . . .
C97 C 0.1055(7) 0.5873(8) 0.0380(6) 0.074(4) Uani 1 1 d . U . . .
H97 H 0.1239 0.6283 0.0259 0.089 Uiso 1 1 calc R U . . .
C98 C 0.1218(7) 0.5434(9) 0.0136(5) 0.074(4) Uani 1 1 d . U . . .
H98 H 0.1539 0.5552 -0.0138 0.089 Uiso 1 1 calc R U . . .
C99 C 0.0933(7) 0.4829(8) 0.0278(5) 0.072(4) Uani 1 1 d . U . . .
H99 H 0.1034 0.4525 0.0094 0.087 Uiso 1 1 calc R U . . .
C100 C 0.0494(7) 0.4671(7) 0.0693(5) 0.058(3) Uani 1 1 d . U . . .
H100 H 0.0295 0.4254 0.0799 0.069 Uiso 1 1 calc R U . . .
C101 C 0.0334(6) 0.5117(7) 0.0965(5) 0.052(3) Uani 1 1 d . U . . .
O7A O -0.5149(11) -0.3350(10) 0.6918(11) 0.226(10) Uani 1 1 d . U . . .
O8A O 0.0553(7) 0.0993(6) 0.8798(5) 0.112(4) Uani 1 1 d D U . . .
O9A O 0.1287(8) 0.2176(7) 0.8362(6) 0.147(6) Uani 1 1 d D U . . .
O10A O 0.1491(11) 0.2419(10) 0.7310(7) 0.205(8) Uani 1 1 d D U . . .
O11A O 0.0260(10) 0.2120(9) 0.6494(7) 0.170(7) Uani 1 1 d D U . . .
O12A O 0.0265(8) 0.0997(9) 0.5964(6) 0.139(6) Uani 1 1 d D U . . .
N6A N -0.0100(11) -0.0144(12) 0.6355(7) 0.148(5) Uani 1 1 d . U . . .
N7A N -0.0719(10) -0.0737(9) 0.7350(8) 0.135(6) Uani 1 1 d . U . . .
N8A N -0.0094(9) -0.0208(8) 0.8389(6) 0.112(5) Uani 1 1 d . U . . .
C68A C -0.1078(13) -0.0965(12) 0.6844(10) 0.143(6) Uani 1 1 d . U . . .
C69A C -0.1800(13) -0.1498(12) 0.6767(10) 0.149(6) Uani 1 1 d . U . . .
H69A H -0.1997 -0.1720 0.6419 0.178 Uiso 1 1 calc R U . . .
C70A C -0.2175(14) -0.1661(12) 0.7203(11) 0.147(6) Uani 1 1 d . U . . .
C71A C -0.1765(12) -0.1386(11) 0.7729(9) 0.139(7) Uani 1 1 d . U . . .
H71A H -0.2003 -0.1528 0.8047 0.167 Uiso 1 1 calc R U . . .
C72A C -0.1080(13) -0.0949(12) 0.7803(10) 0.139(7) Uani 1 1 d . U . . .
C73A C -0.2954(15) -0.2127(14) 0.7136(13) 0.173(7) Uani 1 1 d . U . . .
C74A C -0.3229(14) -0.2595(12) 0.6713(11) 0.176(8) Uani 1 1 d . U . . .
H74A H -0.2924 -0.2652 0.6471 0.211 Uiso 1 1 calc R U . . .
C75A C -0.4002(14) -0.2992(12) 0.6659(13) 0.183(9) Uani 1 1 d . U . . .
H75A H -0.4227 -0.3278 0.6347 0.219 Uiso 1 1 calc R U . . .
C76A C -0.4416(15) -0.2957(12) 0.7061(15) 0.182(9) Uani 1 1 d . U . . .
C77A C -0.4098(14) -0.2539(13) 0.7483(13) 0.202(10) Uani 1 1 d . U . . .
H77A H -0.4387 -0.2530 0.7759 0.242 Uiso 1 1 calc R U . . .
C78A C -0.3377(13) -0.2118(12) 0.7547(13) 0.188(9) Uani 1 1 d . U . . .
H78A H -0.3173 -0.1831 0.7860 0.225 Uiso 1 1 calc R U . . .
C79A C -0.5608(18) -0.3234(18) 0.7310(18) 0.29(2) Uani 1 1 d . U . . .
H79A H -0.6085 -0.3323 0.7118 0.436 Uiso 1 1 calc R U . . .
H79B H -0.5368 -0.2796 0.7456 0.436 Uiso 1 1 calc R U . . .
H79C H -0.5668 -0.3506 0.7613 0.436 Uiso 1 1 calc R U . . .
C80A C -0.0690(11) -0.0682(11) 0.8305(8) 0.122(6) Uani 1 1 d . U . . .
H80D H -0.0895 -0.0879 0.8619 0.146 Uiso 1 1 calc R U . . .
C81A C 0.0319(10) -0.0022(11) 0.8919(8) 0.107(5) Uani 1 1 d . U . . .
C82A C 0.0328(11) -0.0502(12) 0.9257(7) 0.119(6) Uani 1 1 d . U . . .
H82A H 0.0055 -0.0928 0.9129 0.142 Uiso 1 1 calc R U . . .
C83A C 0.0735(11) -0.0349(13) 0.9776(8) 0.120(6) Uani 1 1 d . U . . .
H83A H 0.0752 -0.0667 0.9995 0.144 Uiso 1 1 calc R U . . .
C84A C 0.1074(11) 0.0211(14) 0.9942(9) 0.124(7) Uani 1 1 d . U . . .
H84A H 0.1373 0.0311 1.0282 0.148 Uiso 1 1 calc R U . . .
C85A C 0.1039(10) 0.0709(11) 0.9655(8) 0.109(6) Uani 1 1 d . U . . .
H85A H 0.1274 0.1127 0.9813 0.130 Uiso 1 1 calc R U . . .
C86A C 0.0632(10) 0.0563(9) 0.9110(7) 0.105(5) Uani 1 1 d D U . . .
C87A C 0.0676(17) 0.1531(9) 0.9092(10) 0.175(9) Uani 1 1 d D U . . .
H87A H 0.0956 0.1548 0.9447 0.209 Uiso 1 1 calc R U . . .
H87B H 0.0200 0.1505 0.9172 0.209 Uiso 1 1 calc R U . . .
C88A C 0.1038(17) 0.2084(11) 0.8857(8) 0.185(10) Uani 1 1 d D U . . .
H88C H 0.0718 0.2298 0.8861 0.222 Uiso 1 1 calc R U . . .
H88D H 0.1467 0.2332 0.9123 0.222 Uiso 1 1 calc R U . . .
C89A C 0.1751(16) 0.2765(10) 0.8271(10) 0.185(8) Uani 1 1 d D U . . .
H89C H 0.2207 0.2894 0.8519 0.222 Uiso 1 1 calc R U . . .
H89D H 0.1533 0.3051 0.8357 0.222 Uiso 1 1 calc R U . . .
C90A C 0.1909(16) 0.2815(13) 0.7730(9) 0.230(13) Uani 1 1 d D U . . .
H90C H 0.1968 0.3235 0.7633 0.276 Uiso 1 1 calc R U . . .
H90D H 0.2393 0.2820 0.7733 0.276 Uiso 1 1 calc R U . . .
C91A C 0.1512(17) 0.2596(19) 0.6794(11) 0.255(14) Uani 1 1 d D U . . .
H91C H 0.1587 0.2290 0.6559 0.306 Uiso 1 1 calc R U . . .
H91D H 0.1937 0.3005 0.6788 0.306 Uiso 1 1 calc R U . . .
C92A C 0.0897(13) 0.2648(13) 0.6568(13) 0.236(13) Uani 1 1 d D U . . .
H92C H 0.0828 0.2956 0.6805 0.283 Uiso 1 1 calc R U . . .
H92D H 0.0995 0.2824 0.6207 0.283 Uiso 1 1 calc R U . . .
C93A C -0.0005(14) 0.1850(14) 0.5963(8) 0.172(9) Uani 1 1 d D U . . .
H93C H 0.0016 0.2186 0.5725 0.206 Uiso 1 1 calc R U . . .
H93D H -0.0524 0.1558 0.5961 0.206 Uiso 1 1 calc R U . . .
C94A C 0.0340(14) 0.1522(12) 0.5718(10) 0.162(8) Uani 1 1 d D U . . .
H94C H 0.0136 0.1407 0.5329 0.195 Uiso 1 1 calc R U . . .
H94D H 0.0864 0.1803 0.5728 0.195 Uiso 1 1 calc R U . . .
C95A C 0.0474(13) 0.0591(14) 0.5742(8) 0.141(5) Uani 1 1 d D U . . .
C96A C 0.0970(13) 0.0780(16) 0.5370(8) 0.165(7) Uani 1 1 d . U . . .
H96A H 0.1119 0.1189 0.5251 0.198 Uiso 1 1 calc R U . . .
C97A C 0.1273(17) 0.0410(18) 0.5155(9) 0.174(9) Uani 1 1 d . U . . .
H97A H 0.1643 0.0578 0.4920 0.209 Uiso 1 1 calc R U . . .
C98A C 0.1024(16) -0.0209(17) 0.5290(10) 0.175(9) Uani 1 1 d . U . . .
H98A H 0.1157 -0.0493 0.5106 0.209 Uiso 1 1 calc R U . . .
C99A C 0.0569(13) -0.0397(15) 0.5707(8) 0.160(7) Uani 1 1 d . U . . .
H99A H 0.0412 -0.0801 0.5841 0.192 Uiso 1 1 calc R U . . .
C00A C 0.0374(14) 0.0021(17) 0.5901(9) 0.155(5) Uani 1 1 d . U . . .
C01A C -0.0640(14) -0.0730(13) 0.6347(10) 0.148(6) Uani 1 1 d . U . . .
H01A H -0.0755 -0.1005 0.6029 0.178 Uiso 1 1 calc R U . . .
N1 N 0.0420(5) 0.5731(6) 0.2509(4) 0.069(3) Uani 1 1 d . U . . .
H1A H 0.0207 0.5422 0.2189 0.083 Uiso 1 1 calc R U . . .
H1B H 0.0323 0.5505 0.2847 0.083 Uiso 1 1 calc R U . . .
N2 N 0.2731(4) 0.5591(5) 0.2519(4) 0.051(3) Uani 1 1 d . U . . .
H2A H 0.2560 0.5277 0.2204 0.062 Uiso 1 1 calc R U . . .
H2B H 0.2612 0.5369 0.2857 0.062 Uiso 1 1 calc R U . . .
C2 C -0.0723(6) 0.5862(7) 0.2440(5) 0.056(3) Uani 1 1 d . U . . .
C3 C -0.1099(7) 0.5717(8) 0.1942(5) 0.073(5) Uani 1 1 d . U . . .
H3 H -0.0841 0.5810 0.1630 0.087 Uiso 1 1 calc R U . . .
C4 C -0.1847(7) 0.5439(8) 0.1866(5) 0.066(4) Uani 1 1 d . U . . .
C5 C -0.2208(7) 0.5281(8) 0.2341(5) 0.068(4) Uani 1 1 d . U . . .
H5 H -0.2724 0.5093 0.2308 0.081 Uiso 1 1 calc R U . . .
C6 C -0.1805(7) 0.5401(8) 0.2874(5) 0.067(4) Uani 1 1 d . U . . .
C7 C -0.1062(7) 0.5716(7) 0.2897(5) 0.059(4) Uani 1 1 d . U . . .
H7 H -0.0779 0.5834 0.3244 0.071 Uiso 1 1 calc R U . . .
C8 C -0.2296(8) 0.5278(9) 0.1302(5) 0.081(4) Uani 1 1 d . U . . .
C9 C -0.1800(9) 0.5483(12) 0.0861(5) 0.143(9) Uani 1 1 d . U . . .
H9A H -0.1333 0.5821 0.1012 0.214 Uiso 1 1 calc R U . . .
H9B H -0.2021 0.5632 0.0562 0.214 Uiso 1 1 calc R U . . .
H9C H -0.1723 0.5130 0.0720 0.214 Uiso 1 1 calc R U . . .
C10 C -0.2824(7) 0.5560(8) 0.1266(5) 0.075(4) Uani 1 1 d . U . . .
H10A H -0.3035 0.5525 0.1612 0.112 Uiso 1 1 calc R U . . .
H10B H -0.3212 0.5338 0.0967 0.112 Uiso 1 1 calc R U . . .
H10C H -0.2572 0.6002 0.1193 0.112 Uiso 1 1 calc R U . . .
C11 C -0.2738(10) 0.4581(10) 0.1228(6) 0.103(5) Uani 1 1 d . U . . .
H11A H -0.2493 0.4398 0.1011 0.154 Uiso 1 1 calc R U . . .
H11B H -0.3219 0.4485 0.1039 0.154 Uiso 1 1 calc R U . . .
H11C H -0.2791 0.4407 0.1588 0.154 Uiso 1 1 calc R U . . .
C12 C -0.2194(8) 0.5232(10) 0.3377(6) 0.090(5) Uani 1 1 d . U . . .
C13 C -0.2688(14) 0.5535(18) 0.3382(9) 0.206(12) Uani 1 1 d . U . . .
H13A H -0.2405 0.5981 0.3488 0.309 Uiso 1 1 calc R U . . .
H13B H -0.3038 0.5344 0.3645 0.309 Uiso 1 1 calc R U . . .
H13C H -0.2949 0.5481 0.3016 0.309 Uiso 1 1 calc R U . . .
C14 C -0.2710(17) 0.4553(14) 0.3337(11) 0.260(16) Uani 1 1 d . U . . .
H14A H -0.2594 0.4334 0.3046 0.391 Uiso 1 1 calc R U . . .
H14B H -0.3208 0.4504 0.3252 0.391 Uiso 1 1 calc R U . . .
H14C H -0.2666 0.4376 0.3687 0.391 Uiso 1 1 calc R U . . .
C15 C -0.1726(11) 0.5362(13) 0.3843(7) 0.143(8) Uani 1 1 d . U . . .
H15A H -0.1594 0.5015 0.3897 0.215 Uiso 1 1 calc R U . . .
H15B H -0.1959 0.5417 0.4157 0.215 Uiso 1 1 calc R U . . .
H15C H -0.1287 0.5746 0.3811 0.215 Uiso 1 1 calc R U . . .
C16 C 0.0099(7) 0.6178(7) 0.2494(6) 0.073(4) Uani 1 1 d . U . . .
H16A H 0.0258 0.6440 0.2182 0.088 Uiso 1 1 calc R U . . .
H16B H 0.0282 0.6457 0.2834 0.088 Uiso 1 1 calc R U . . .
C17 C 0.1245(6) 0.6107(8) 0.2494(5) 0.069(4) Uani 1 1 d . U . . .
H17A H 0.1340 0.6361 0.2173 0.083 Uiso 1 1 calc R U . . .
H17B H 0.1464 0.6391 0.2829 0.083 Uiso 1 1 calc R U . . .
C18 C 0.1565(6) 0.5655(8) 0.2460(6) 0.077(4) Uani 1 1 d . U . . .
H18A H 0.1351 0.5377 0.2122 0.092 Uiso 1 1 calc R U . . .
H18B H 0.1457 0.5394 0.2777 0.092 Uiso 1 1 calc R U . . .
C19 C 0.2364(6) 0.6007(7) 0.2459(6) 0.067(4) Uani 1 1 d . U . . .
H19A H 0.2468 0.6213 0.2112 0.081 Uiso 1 1 calc R U . . .
H19B H 0.2561 0.6336 0.2763 0.081 Uiso 1 1 calc R U . . .
C1A C 0.3572(5) 0.5993(6) 0.2546(5) 0.052(3) Uani 1 1 d . U . . .
H1AA H 0.3689 0.6185 0.2194 0.062 Uiso 1 1 calc R U . . .
H1AB H 0.3729 0.6335 0.2838 0.062 Uiso 1 1 calc R U . . .
C20 C 0.3986(6) 0.5607(6) 0.2661(5) 0.052(3) Uani 1 1 d . U . . .
C21 C 0.4223(6) 0.5576(6) 0.3197(5) 0.052(3) Uani 1 1 d . U . . .
H21 H 0.4078 0.5759 0.3480 0.062 Uiso 1 1 calc R U . . .
C22 C 0.4671(6) 0.5284(6) 0.3338(5) 0.050(3) Uani 1 1 d . U . . .
C23 C 0.4888(6) 0.5034(7) 0.2918(5) 0.057(3) Uani 1 1 d . U . . .
H23 H 0.5208 0.4849 0.3009 0.068 Uiso 1 1 calc R U . . .
C24 C 0.4662(6) 0.5039(7) 0.2370(5) 0.055(3) Uani 1 1 d . U . . .
C25 C 0.4195(6) 0.5359(7) 0.2248(5) 0.060(3) Uani 1 1 d . U . . .
H25 H 0.4040 0.5391 0.1879 0.073 Uiso 1 1 calc R U . . .
C26 C 0.4924(8) 0.5262(10) 0.3940(6) 0.082(4) Uani 1 1 d . U . . .
C27 C 0.4301(15) 0.4606(13) 0.4090(9) 0.188(11) Uani 1 1 d . U . . .
H27A H 0.3911 0.4676 0.4233 0.281 Uiso 1 1 calc R U . . .
H27B H 0.4510 0.4423 0.4367 0.281 Uiso 1 1 calc R U . . .
H27C H 0.4104 0.4319 0.3760 0.281 Uiso 1 1 calc R U . . .
C28 C 0.4877(11) 0.5739(11) 0.4331(7) 0.118(7) Uani 1 1 d . U . . .
H28A H 0.5234 0.6158 0.4262 0.177 Uiso 1 1 calc R U . . .
H28B H 0.4979 0.5651 0.4709 0.177 Uiso 1 1 calc R U . . .
H28C H 0.4389 0.5718 0.4277 0.177 Uiso 1 1 calc R U . . .
C29 C 0.5636(13) 0.5254(18) 0.4006(7) 0.203(13) Uani 1 1 d . U . . .
H29A H 0.5632 0.4927 0.3754 0.305 Uiso 1 1 calc R U . . .
H29B H 0.5745 0.5171 0.4383 0.305 Uiso 1 1 calc R U . . .
H29C H 0.6009 0.5661 0.3924 0.305 Uiso 1 1 calc R U . . .
C30 C 0.4874(8) 0.4771(9) 0.1893(6) 0.086(4) Uani 1 1 d . U . . .
C31 C 0.5509(10) 0.4630(11) 0.2096(7) 0.113(6) Uani 1 1 d . U . . .
H31A H 0.5917 0.5015 0.2260 0.169 Uiso 1 1 calc R U . . .
H31B H 0.5659 0.4464 0.1788 0.169 Uiso 1 1 calc R U . . .
H31C H 0.5359 0.4321 0.2371 0.169 Uiso 1 1 calc R U . . .
C32 C 0.4213(10) 0.4100(10) 0.1720(9) 0.136(7) Uani 1 1 d . U . . .
H32A H 0.4209 0.3808 0.1995 0.204 Uiso 1 1 calc R U . . .
H32B H 0.4272 0.3945 0.1363 0.204 Uiso 1 1 calc R U . . .
H32C H 0.3754 0.4137 0.1694 0.204 Uiso 1 1 calc R U . . .
C33 C 0.5070(8) 0.5216(10) 0.1407(6) 0.106(5) Uani 1 1 d . U . . .
H33A H 0.4651 0.5291 0.1277 0.159 Uiso 1 1 calc R U . . .
H33B H 0.5198 0.5018 0.1107 0.159 Uiso 1 1 calc R U . . .
H33C H 0.5484 0.5614 0.1536 0.159 Uiso 1 1 calc R U . . .
N1A N 0.0399(8) 0.0581(9) 0.7442(7) 0.134(6) Uani 1 1 d D U . . .
H1AC H 0.0226 0.0312 0.7748 0.161 Uiso 1 1 calc R U . . .
H1AD H 0.0245 0.0307 0.7099 0.161 Uiso 1 1 calc R U . . .
N2A N 0.2799(6) 0.0737(7) 0.7591(5) 0.103(5) Uani 1 1 d D U . . .
H2AA H 0.2698 0.0540 0.7942 0.123 Uiso 1 1 calc R U . . .
H2AB H 0.2662 0.0407 0.7292 0.123 Uiso 1 1 calc R U . . .
C1B C -0.0748(9) 0.0719(9) 0.7395(7) 0.090(4) Uani 1 1 d . U . . .
C2A C -0.1164(10) 0.0506(10) 0.6908(7) 0.107(6) Uani 1 1 d . U . . .
H2AC H -0.0939 0.0532 0.6583 0.128 Uiso 1 1 calc R U . . .
C3A C -0.1932(10) 0.0244(10) 0.6875(8) 0.106(5) Uani 1 1 d . U . . .
C4A C -0.2222(10) 0.0158(10) 0.7361(8) 0.108(5) Uani 1 1 d . U . . .
H4A H -0.2734 -0.0060 0.7355 0.130 Uiso 1 1 calc R U . . .
C5A C -0.1799(10) 0.0376(10) 0.7862(9) 0.102(5) Uani 1 1 d . U . . .
C6A C -0.1059(9) 0.0615(8) 0.7873(7) 0.082(4) Uani 1 1 d . U . . .
H6A H -0.0762 0.0710 0.8213 0.098 Uiso 1 1 calc R U . . .
C7A C -0.2387(12) 0.0104(14) 0.6307(10) 0.152(8) Uani 1 1 d . U . . .
C8A C -0.1988(14) 0.020(2) 0.5842(10) 0.301(18) Uani 1 1 d . U . . .
H8AA H -0.1467 0.0371 0.5966 0.452 Uiso 1 1 calc R U . . .
H8AB H -0.2081 0.0492 0.5611 0.452 Uiso 1 1 calc R U . . .
H8AC H -0.2143 -0.0201 0.5630 0.452 Uiso 1 1 calc R U . . .
C9A C -0.2892(11) 0.0381(14) 0.6254(8) 0.153(9) Uani 1 1 d . U . . .
H9AA H -0.3258 0.0199 0.6507 0.230 Uiso 1 1 calc R U . . .
H9AB H -0.3132 0.0299 0.5878 0.230 Uiso 1 1 calc R U . . .
H9AC H -0.2628 0.0833 0.6341 0.230 Uiso 1 1 calc R U . . .
C10A C -0.285(2) -0.0619(17) 0.6301(14) 0.35(2) Uani 1 1 d . U . . .
H10D H -0.2594 -0.0833 0.6135 0.518 Uiso 1 1 calc R U . . .
H10E H -0.3322 -0.0738 0.6088 0.518 Uiso 1 1 calc R U . . .
H10F H -0.2920 -0.0739 0.6677 0.518 Uiso 1 1 calc R U . . .
C11A C -0.2158(10) 0.0233(10) 0.8385(9) 0.108(5) Uani 1 1 d . U . . .
C12A C -0.2700(11) 0.0534(14) 0.8371(9) 0.145(9) Uani 1 1 d . U . . .
H12A H -0.2464 0.0960 0.8255 0.218 Uiso 1 1 calc R U . . .
H12B H -0.2847 0.0546 0.8738 0.218 Uiso 1 1 calc R U . . .
H12C H -0.3129 0.0285 0.8113 0.218 Uiso 1 1 calc R U . . .
C13A C -0.2578(12) -0.0441(11) 0.8415(10) 0.154(9) Uani 1 1 d . U . . .
H13D H -0.2945 -0.0610 0.8096 0.232 Uiso 1 1 calc R U . . .
H13E H -0.2817 -0.0519 0.8750 0.232 Uiso 1 1 calc R U . . .
H13F H -0.2252 -0.0644 0.8420 0.232 Uiso 1 1 calc R U . . .
C14A C -0.1626(10) 0.0505(13) 0.8867(8) 0.135(8) Uani 1 1 d . U . . .
H14D H -0.1247 0.0361 0.8859 0.202 Uiso 1 1 calc R U . . .
H14E H -0.1868 0.0375 0.9198 0.202 Uiso 1 1 calc R U . . .
H14F H -0.1408 0.0961 0.8868 0.202 Uiso 1 1 calc R U . . .
C15A C 0.0063(9) 0.1014(11) 0.7411(7) 0.113(6) Uani 1 1 d . U . . .
H15D H 0.0195 0.1246 0.7078 0.136 Uiso 1 1 calc R U . . .
H15E H 0.0273 0.1322 0.7731 0.136 Uiso 1 1 calc R U . . .
C16A C 0.1179(10) 0.0905(14) 0.7522(13) 0.194(10) Uani 1 1 d D U . . .
H16C H 0.1301 0.1276 0.7307 0.232 Uiso 1 1 calc R U . . .
H16D H 0.1298 0.1066 0.7911 0.232 Uiso 1 1 calc R U . . .
C17A C 0.1668(10) 0.0706(15) 0.7435(14) 0.199(10) Uani 1 1 d D U . . .
H17C H 0.1541 0.0508 0.7057 0.238 Uiso 1 1 calc R U . . .
H17D H 0.1608 0.0372 0.7685 0.238 Uiso 1 1 calc R U . . .
C18A C 0.2410(10) 0.1120(13) 0.7490(12) 0.162(9) Uani 1 1 d D U . . .
H18C H 0.2530 0.1434 0.7800 0.195 Uiso 1 1 calc R U . . .
H18D H 0.2542 0.1340 0.7152 0.195 Uiso 1 1 calc R U . . .
C19A C 0.3555(7) 0.1178(9) 0.7609(6) 0.101(5) Uani 1 1 d D U . . .
H19C H 0.3685 0.1507 0.7908 0.121 Uiso 1 1 calc R U . . .
H19D H 0.3648 0.1378 0.7259 0.121 Uiso 1 1 calc R U . . .
C20A C 0.4011(8) 0.0809(9) 0.7712(6) 0.094(4) Uani 1 1 d . U . . .
C21A C 0.4252(10) 0.0727(10) 0.8268(6) 0.113(5) Uani 1 1 d . U . . .
H21A H 0.4087 0.0868 0.8567 0.135 Uiso 1 1 calc R U . . .
C22A C 0.4694(11) 0.0462(13) 0.8362(8) 0.127(6) Uani 1 1 d . U . . .
C23A C 0.4926(9) 0.0228(9) 0.7945(7) 0.111(5) Uani 1 1 d . U . . .
H23A H 0.5237 0.0031 0.8017 0.133 Uiso 1 1 calc R U . . .
C24A C 0.4689(9) 0.0290(8) 0.7412(7) 0.096(4) Uani 1 1 d . U . . .
C25A C 0.4235(7) 0.0582(9) 0.7291(6) 0.089(4) Uani 1 1 d . U . . .
H25A H 0.4086 0.0621 0.6922 0.107 Uiso 1 1 calc R U . . .
C26A C 0.4977(14) 0.0344(17) 0.8958(9) 0.186(9) Uani 1 1 d . U . . .
C27A C 0.453(2) -0.0276(19) 0.9104(11) 0.270(16) Uani 1 1 d . U . . .
H27D H 0.4140 -0.0495 0.8809 0.406 Uiso 1 1 calc R U . . .
H27E H 0.4328 -0.0253 0.9443 0.406 Uiso 1 1 calc R U . . .
H27F H 0.4832 -0.0504 0.9159 0.406 Uiso 1 1 calc R U . . .
C28A C 0.4754(13) 0.0805(18) 0.9392(8) 0.207(11) Uani 1 1 d . U . . .
H28D H 0.4878 0.1212 0.9242 0.310 Uiso 1 1 calc R U . . .
H28E H 0.5026 0.0863 0.9754 0.310 Uiso 1 1 calc R U . . .
H28F H 0.4232 0.0599 0.9423 0.310 Uiso 1 1 calc R U . . .
C29A C 0.5744(14) 0.0673(19) 0.9067(10) 0.237(15) Uani 1 1 d . U . . .
H29D H 0.5968 0.0602 0.8754 0.355 Uiso 1 1 calc R U . . .
H29E H 0.5911 0.0525 0.9395 0.355 Uiso 1 1 calc R U . . .
H29F H 0.5882 0.1121 0.9127 0.355 Uiso 1 1 calc R U . . .
C30A C 0.4928(9) -0.0004(10) 0.6922(8) 0.106(4) Uani 1 1 d . U . . .
C31A C 0.5525(10) -0.0215(13) 0.7107(9) 0.153(8) Uani 1 1 d . U . . .
H31D H 0.5966 0.0149 0.7263 0.229 Uiso 1 1 calc R U . . .
H31E H 0.5630 -0.0408 0.6792 0.229 Uiso 1 1 calc R U . . .
H31F H 0.5355 -0.0518 0.7385 0.229 Uiso 1 1 calc R U . . .
C32A C 0.4241(9) -0.0604(10) 0.6634(9) 0.132(8) Uani 1 1 d . U . . .
H32D H 0.4022 -0.0898 0.6910 0.198 Uiso 1 1 calc R U . . .
H32E H 0.4398 -0.0806 0.6357 0.198 Uiso 1 1 calc R U . . .
H32F H 0.3883 -0.0475 0.6460 0.198 Uiso 1 1 calc R U . . .
C33A C 0.5243(10) 0.0526(10) 0.6494(7) 0.120(7) Uani 1 1 d . U . . .
H33D H 0.4848 0.0607 0.6317 0.180 Uiso 1 1 calc R U . . .
H33E H 0.5460 0.0381 0.6216 0.180 Uiso 1 1 calc R U . . .
H33F H 0.5615 0.0911 0.6689 0.180 Uiso 1 1 calc R U . . .
P1 P 0.0693(3) 0.2553(3) 0.0454(3) 0.123(2) Uani 1 1 d . U . . .
F1 F 0.1004(8) 0.2048(7) 0.0441(6) 0.183(6) Uani 1 1 d . U . . .
F2 F 0.0367(7) 0.3051(6) 0.0471(4) 0.136(4) Uani 1 1 d . U . . .
F3 F 0.1259(10) 0.2954(10) 0.0048(6) 0.208(6) Uani 1 1 d . U . . .
F4 F 0.0155(8) 0.2208(8) -0.0063(5) 0.173(6) Uani 1 1 d . U . . .
F5 F 0.0134(7) 0.2169(6) 0.0853(5) 0.131(3) Uani 1 1 d . U . . .
F6 F 0.1249(6) 0.2891(5) 0.0981(4) 0.112(4) Uani 1 1 d . U . . .
P2 P -0.1076(5) 0.2563(4) 0.4218(3) 0.169(3) Uani 1 1 d . U . . .
F7 F -0.0699(15) 0.1996(11) 0.4340(10) 0.278(9) Uani 1 1 d . U . . .
F8 F -0.1365(13) 0.3080(13) 0.4134(12) 0.297(10) Uani 1 1 d . U . . .
F9 F -0.0451(10) 0.2914(9) 0.4691(6) 0.208(7) Uani 1 1 d . U . . .
F10 F -0.0483(10) 0.2806(10) 0.3814(6) 0.221(7) Uani 1 1 d . U . . .
F11 F -0.1631(12) 0.2082(11) 0.3795(6) 0.258(9) Uani 1 1 d . U . . .
F12 F -0.1613(11) 0.2211(13) 0.4651(7) 0.282(10) Uani 1 1 d . U . . .
P3 P 0.2423(5) 0.2738(5) 0.4937(4) 0.175(4) Uani 1 1 d . U . . .
F13 F 0.2891(15) 0.2358(15) 0.4928(10) 0.281(10) Uani 1 1 d . U . . .
F14 F 0.1894(19) 0.3074(15) 0.4870(12) 0.346(12) Uani 1 1 d . U . . .
F15 F 0.2824(13) 0.3077(13) 0.4427(9) 0.295(11) Uani 1 1 d . U . . .
F16 F 0.1842(12) 0.2227(9) 0.4556(8) 0.256(9) Uani 1 1 d . U . . .
F17 F 0.2073(11) 0.2374(10) 0.5424(8) 0.220(7) Uani 1 1 d . U . . .
F18 F 0.3044(15) 0.3216(12) 0.5327(9) 0.367(14) Uani 1 1 d . U . . .
P4 P 0.4993(4) 0.2971(5) 0.0439(4) 0.189(4) Uani 1 1 d . U . . .
F19 F 0.4862(8) 0.2242(9) 0.0448(7) 0.209(6) Uani 1 1 d . U . . .
F20 F 0.5163(9) 0.3711(11) 0.0447(9) 0.229(7) Uani 1 1 d . U . . .
F21 F 0.5836(6) 0.3191(7) 0.0625(7) 0.178(6) Uani 1 1 d . U . . .
F22 F 0.5145(7) 0.2896(11) -0.0193(7) 0.232(8) Uani 1 1 d . U . . .
F23 F 0.4148(7) 0.2767(11) 0.0261(7) 0.234(8) Uani 1 1 d . U . . .
F24 F 0.4847(7) 0.2984(9) 0.1079(7) 0.187(6) Uani 1 1 d . U . . .
O13 O 0.5859(8) 0.2584(8) 0.4653(6) 0.141(5) Uani 1 1 d . U . . .
C102 C 0.5167(13) 0.2552(14) 0.4418(12) 0.164(9) Uani 1 1 d . U . . .
H102 H 0.5208 0.2824 0.4107 0.197 Uiso 1 1 calc R U . . .
C103 C 0.4644(17) 0.1891(18) 0.4283(15) 0.284(19) Uani 1 1 d . U . . .
H10G H 0.4542 0.1808 0.3885 0.426 Uiso 1 1 calc R U . . .
H10H H 0.4192 0.1808 0.4440 0.426 Uiso 1 1 calc R U . . .
H10I H 0.4851 0.1619 0.4436 0.426 Uiso 1 1 calc R U . . .
C104 C 0.4883(12) 0.2729(19) 0.4900(13) 0.219(15) Uani 1 1 d . U . . .
H10J H 0.4432 0.2376 0.4971 0.328 Uiso 1 1 calc R U . . .
H10K H 0.4787 0.3090 0.4822 0.328 Uiso 1 1 calc R U . . .
H10L H 0.5244 0.2835 0.5222 0.328 Uiso 1 1 calc R U . . .
C105 C 0.6289(15) 0.2466(13) 0.4289(11) 0.170(10) Uani 1 1 d . U . . .
H105 H 0.5999 0.2267 0.3929 0.204 Uiso 1 1 calc R U . . .
C106 C 0.6606(18) 0.2058(18) 0.4554(14) 0.230(15) Uani 1 1 d . U . . .
H10M H 0.6705 0.2161 0.4951 0.344 Uiso 1 1 calc R U . . .
H10N H 0.7059 0.2130 0.4405 0.344 Uiso 1 1 calc R U . . .
H10O H 0.6259 0.1618 0.4480 0.344 Uiso 1 1 calc R U . . .
C107 C 0.6924(17) 0.3041(14) 0.4219(11) 0.249(17) Uani 1 1 d . U . . .
H10P H 0.6783 0.3291 0.3965 0.374 Uiso 1 1 calc R U . . .
H10Q H 0.7291 0.2940 0.4071 0.374 Uiso 1 1 calc R U . . .
H10R H 0.7126 0.3279 0.4574 0.374 Uiso 1 1 calc R U . . .
N9 N 0.2321(13) 0.1600(13) 0.0833(12) 0.212(12) Uani 1 1 d . U . . .
C108 C 0.2608(19) 0.2151(18) 0.0856(13) 0.196(13) Uani 1 1 d . U . . .
C109 C 0.2837(16) 0.2788(14) 0.0798(13) 0.226(15) Uani 1 1 d . U . . .
H10S H 0.2523 0.2846 0.0502 0.339 Uiso 1 1 calc R U . . .
H10T H 0.3340 0.2973 0.0710 0.339 Uiso 1 1 calc R U . . .
H10U H 0.2810 0.2991 0.1141 0.339 Uiso 1 1 calc R U . . .
N10 N -0.2274(9) 0.3081(8) 0.0431(6) 0.118(6) Uani 1 1 d . U . . .
C110 C -0.2786(12) 0.2688(10) 0.0417(8) 0.113(7) Uani 1 1 d . U . . .
C111 C -0.3471(12) 0.2084(13) 0.0377(9) 0.205(16) Uani 1 1 d . U . . .
H11D H -0.3415 0.1770 0.0145 0.307 Uiso 1 1 calc R U . . .
H11E H -0.3882 0.2153 0.0216 0.307 Uiso 1 1 calc R U . . .
H11F H -0.3559 0.1935 0.0743 0.307 Uiso 1 1 calc R U . . .
C56B C 0.471(2) 0.246(2) 0.868(2) 0.144(14) Uani 0.315(16) 1 d D U P A 2
H56C H 0.4956 0.2205 0.8576 0.173 Uiso 0.315(16) 1 calc R U P A 2
H56D H 0.4966 0.2707 0.9025 0.173 Uiso 0.315(16) 1 calc R U P A 2
O3B O 0.398(2) 0.206(2) 0.8757(17) 0.136(14) Uani 0.315(16) 1 d D U P A 2
C55B C 0.3812(19) 0.214(3) 0.9290(18) 0.143(15) Uani 0.315(16) 1 d D U P A 2
H55C H 0.3944 0.2587 0.9394 0.172 Uiso 0.315(16) 1 calc R U P A 2
H55D H 0.4055 0.1981 0.9567 0.172 Uiso 0.315(16) 1 calc R U P A 2
C61B C 0.295(3) 0.1600(16) 0.6029(19) 0.127(9) Uani 0.53(2) 1 d D U P B 2
H61C H 0.2641 0.1494 0.5674 0.152 Uiso 0.53(2) 1 calc R U P B 2
H61D H 0.3458 0.1848 0.5949 0.152 Uiso 0.53(2) 1 calc R U P B 2
C60B C 0.2749(17) 0.2032(18) 0.6368(13) 0.118(8) Uani 0.53(2) 1 d D U P B 2
H60C H 0.2676 0.2333 0.6128 0.142 Uiso 0.53(2) 1 calc R U P B 2
H60D H 0.2283 0.1781 0.6512 0.142 Uiso 0.53(2) 1 calc R U P B 2
O5B O 0.3307(13) 0.2383(13) 0.6833(14) 0.146(10) Uani 0.53(2) 1 d D U P B 2

loop_
_atom_site_aniso_label
_atom_site_aniso_U_11
_atom_site_aniso_U_22
_atom_site_aniso_U_33
_atom_site_aniso_U_23
_atom_site_aniso_U_13
_atom_site_aniso_U_12
O1 0.068(8) 0.096(10) 0.201(14) 0.013(9) -0.004(8) -0.040(7)
O2 0.058(5) 0.049(5) 0.065(5) 0.000(4) 0.013(4) 0.011(4)
O3 0.076(7) 0.075(7) 0.099(6) 0.007(6) -0.002(5) 0.003(5)
O4 0.070(7) 0.095(9) 0.099(7) 0.028(6) 0.019(5) 0.021(5)
O5 0.055(6) 0.104(9) 0.103(8) 0.017(6) 0.001(5) -0.003(6)
O6 0.058(6) 0.087(7) 0.064(6) 0.021(5) 0.016(4) 0.013(5)
N3 0.036(6) 0.088(8) 0.044(5) 0.006(5) 0.004(4) 0.013(5)
N4 0.034(5) 0.053(7) 0.053(5) 0.006(4) 0.016(4) 0.010(4)
N5 0.033(5) 0.078(8) 0.049(5) -0.014(5) 0.017(4) 0.009(5)
C34 0.044(7) 0.069(9) 0.044(6) -0.002(6) 0.005(5) 0.016(5)
C35 0.037(6) 0.060(8) 0.055(6) 0.001(6) 0.013(5) 0.010(5)
C36 0.040(6) 0.072(9) 0.054(6) -0.015(6) 0.012(5) 0.015(5)
C37 0.031(6) 0.050(8) 0.064(6) -0.012(6) 0.019(4) 0.004(5)
C38 0.042(6) 0.040(7) 0.058(6) 0.012(5) 0.022(5) 0.014(5)
C39 0.025(6) 0.089(10) 0.055(5) -0.001(6) 0.009(4) 0.021(5)
C40 0.045(7) 0.051(9) 0.084(7) 0.000(6) 0.009(5) -0.001(5)
C41 0.057(8) 0.065(10) 0.096(8) -0.007(8) 0.006(7) -0.010(6)
C42 0.049(8) 0.068(10) 0.112(9) 0.006(8) -0.013(7) -0.006(6)
C43 0.051(8) 0.064(10) 0.133(10) 0.013(8) 0.006(7) -0.004(6)
C44 0.060(8) 0.058(10) 0.121(9) 0.016(8) 0.021(7) 0.009(6)
C45 0.066(8) 0.050(9) 0.093(8) 0.016(7) 0.021(6) 0.004(6)
C46 0.064(12) 0.083(15) 0.22(2) 0.028(13) 0.019(13) -0.009(10)
C47 0.047(7) 0.069(9) 0.056(6) 0.000(6) 0.017(5) 0.022(6)
C48 0.029(6) 0.068(6) 0.053(6) 0.015(5) 0.032(5) 0.012(5)
C49 0.065(8) 0.057(7) 0.052(6) 0.008(5) 0.044(6) 0.017(6)
C50 0.067(9) 0.085(8) 0.061(6) 0.023(6) 0.031(6) 0.045(7)
C51 0.044(7) 0.087(8) 0.050(7) 0.005(5) 0.032(6) 0.014(7)
C52 0.049(8) 0.065(8) 0.055(6) 0.009(5) 0.029(5) 0.005(6)
C53 0.040(7) 0.070(7) 0.053(6) 0.004(5) 0.033(5) 0.019(6)
C54 0.078(9) 0.055(7) 0.089(9) -0.026(7) -0.004(7) 0.010(7)
C55 0.106(10) 0.057(9) 0.096(8) 0.000(8) -0.011(9) -0.007(8)
C56 0.078(9) 0.046(9) 0.126(10) 0.016(8) -0.008(8) 0.006(7)
C57 0.069(10) 0.055(10) 0.124(10) 0.022(8) 0.005(8) 0.004(6)
C58 0.119(13) 0.071(10) 0.127(11) 0.041(8) -0.004(10) 0.008(8)
C59 0.129(15) 0.093(13) 0.124(13) 0.017(9) -0.014(11) 0.023(9)
C60 0.067(10) 0.105(11) 0.080(9) 0.031(7) -0.004(7) 0.019(8)
C61 0.064(9) 0.083(9) 0.076(9) 0.034(6) -0.001(7) -0.002(7)
C62 0.048(8) 0.096(8) 0.041(7) 0.014(6) 0.000(5) 0.021(6)
C63 0.054(9) 0.111(10) 0.063(9) -0.002(7) 0.012(6) -0.002(8)
C64 0.060(10) 0.157(12) 0.068(10) -0.012(10) 0.007(7) 0.031(10)
C65 0.091(12) 0.140(11) 0.054(8) -0.028(9) -0.013(7) 0.057(10)
C66 0.063(9) 0.113(9) 0.060(8) -0.016(7) -0.010(6) 0.036(8)
C67 0.042(7) 0.094(8) 0.044(7) 0.003(6) 0.000(5) 0.020(6)
O1A 0.057(6) 0.104(9) 0.127(9) -0.017(7) 0.018(5) 0.023(5)
O2A 0.090(9) 0.139(10) 0.121(10) -0.013(7) 0.020(8) -0.017(8)
O3A 0.144(15) 0.114(14) 0.121(14) -0.032(11) 0.028(12) -0.023(12)
O4A 0.178(14) 0.094(12) 0.143(9) 0.007(9) 0.012(10) 0.022(9)
O5A 0.073(15) 0.111(13) 0.161(14) 0.056(11) 0.059(14) 0.019(13)
O6A 0.113(9) 0.109(8) 0.081(8) 0.015(6) 0.011(6) 0.014(7)
N3A 0.075(8) 0.096(9) 0.073(7) 0.019(6) -0.013(5) 0.008(6)
N4A 0.075(8) 0.074(9) 0.057(5) 0.003(6) 0.005(5) -0.003(6)
N5A 0.065(8) 0.121(11) 0.065(7) 0.027(6) -0.001(6) -0.021(7)
C34A 0.079(9) 0.079(10) 0.056(7) 0.007(7) -0.004(6) 0.022(7)
C35A 0.070(8) 0.071(10) 0.062(6) 0.000(7) 0.002(6) 0.004(6)
C36A 0.067(7) 0.060(9) 0.061(7) 0.009(6) -0.010(5) 0.017(6)
C37A 0.044(7) 0.067(10) 0.088(8) 0.018(7) -0.002(5) 0.009(5)
C38A 0.044(7) 0.074(10) 0.078(7) 0.008(7) 0.014(5) 0.014(5)
C39A 0.062(8) 0.073(10) 0.063(6) 0.018(7) 0.007(5) -0.006(6)
C40A 0.050(7) 0.037(8) 0.116(9) 0.007(6) 0.001(6) 0.014(5)
C41A 0.064(8) 0.048(9) 0.109(8) 0.032(7) -0.011(7) 0.000(6)
C42A 0.058(9) 0.066(10) 0.127(10) -0.002(9) -0.012(7) 0.009(6)
C43A 0.039(7) 0.048(9) 0.148(10) -0.002(8) 0.003(6) 0.019(5)
C44A 0.071(8) 0.038(9) 0.146(10) -0.007(8) 0.025(8) 0.016(6)
C45A 0.030(7) 0.103(12) 0.116(9) -0.006(8) 0.011(6) 0.012(6)
C46A 0.051(9) 0.132(16) 0.144(14) 0.005(12) 0.041(9) 0.041(9)
C47A 0.066(10) 0.120(13) 0.069(7) 0.003(9) 0.016(7) -0.006(8)
C48A 0.062(10) 0.148(11) 0.080(9) 0.011(7) -0.005(8) -0.018(10)
C49A 0.118(15) 0.182(14) 0.067(9) 0.030(9) -0.002(10) 0.012(13)
C50A 0.103(14) 0.200(18) 0.061(9) 0.034(10) 0.022(9) 0.009(13)
C51A 0.110(15) 0.209(19) 0.077(12) 0.009(10) 0.002(11) -0.021(15)
C52A 0.053(11) 0.177(17) 0.120(12) -0.024(10) 0.009(10) -0.017(12)
C53A 0.068(11) 0.164(12) 0.104(11) -0.013(8) 0.017(9) -0.008(11)
C54A 0.126(13) 0.142(11) 0.142(15) -0.023(9) 0.066(12) -0.019(12)
C55A 0.151(19) 0.128(14) 0.154(19) -0.025(13) 0.048(14) -0.024(16)
C56A 0.126(18) 0.134(19) 0.166(18) -0.012(16) 0.034(14) -0.025(13)
C57A 0.168(15) 0.148(18) 0.130(11) 0.009(11) 0.048(11) 0.012(13)
C58A 0.129(17) 0.048(12) 0.234(15) 0.026(12) 0.030(14) -0.016(9)
C59A 0.123(14) 0.115(13) 0.224(15) 0.049(12) 0.009(14) 0.029(10)
C60A 0.079(18) 0.130(12) 0.162(15) 0.075(13) 0.019(18) 0.025(16)
C61A 0.11(2) 0.141(13) 0.147(18) 0.060(10) 0.00(2) 0.019(15)
C62A 0.082(11) 0.131(10) 0.079(10) 0.016(8) -0.002(7) 0.015(9)
C63A 0.101(13) 0.147(14) 0.081(11) 0.002(9) 0.013(8) 0.004(11)
C64A 0.124(15) 0.156(15) 0.092(13) 0.007(11) 0.009(10) 0.027(13)
C65A 0.131(16) 0.171(15) 0.111(14) 0.030(13) 0.035(10) 0.045(14)
C66A 0.079(12) 0.154(13) 0.127(14) 0.015(11) 0.022(9) 0.037(11)
C67A 0.063(9) 0.121(9) 0.077(9) 0.015(7) -0.022(6) 0.020(8)
O7 0.104(10) 0.177(15) 0.197(16) 0.008(13) 0.072(9) -0.037(10)
O8 0.100(8) 0.163(10) 0.079(7) -0.034(7) -0.014(6) 0.078(8)
O9 0.214(15) 0.132(11) 0.099(8) -0.043(9) -0.017(9) 0.070(9)
O10 0.126(13) 0.204(19) 0.155(12) 0.005(12) -0.001(9) 0.044(11)
O11 0.30(2) 0.081(10) 0.163(11) 0.022(9) 0.020(13) 0.103(12)
O12 0.075(7) 0.077(6) 0.098(7) 0.015(5) 0.024(5) 0.030(5)
N6 0.038(6) 0.080(7) 0.053(6) 0.003(5) 0.013(4) 0.028(5)
N7 0.040(6) 0.084(8) 0.052(5) 0.006(5) 0.025(4) 0.022(5)
N8 0.056(7) 0.149(11) 0.054(6) -0.013(6) 0.018(5) 0.062(6)
C68 0.050(8) 0.080(9) 0.052(6) 0.004(6) 0.021(6) 0.019(6)
C69 0.053(7) 0.081(9) 0.053(6) -0.007(6) 0.030(5) 0.016(6)
C70 0.048(7) 0.089(10) 0.064(7) 0.006(6) 0.024(5) 0.021(6)
C71 0.057(7) 0.081(10) 0.072(7) 0.014(6) 0.035(5) 0.029(5)
C72 0.059(7) 0.115(12) 0.063(6) 0.011(7) 0.047(5) 0.030(6)
C73 0.041(6) 0.109(11) 0.052(6) 0.022(6) 0.029(5) 0.034(6)
C74 0.052(7) 0.106(12) 0.117(10) 0.012(8) 0.048(6) 0.018(7)
C75 0.057(9) 0.166(17) 0.121(12) 0.009(11) 0.034(7) -0.004(9)
C76 0.057(9) 0.22(2) 0.126(14) 0.036(12) 0.045(8) -0.010(11)
C77 0.085(11) 0.189(19) 0.176(16) 0.050(14) 0.055(9) -0.022(12)
C78 0.106(12) 0.165(18) 0.139(15) 0.046(14) 0.071(9) -0.011(12)
C79 0.087(10) 0.127(15) 0.131(12) 0.025(10) 0.072(8) 0.013(9)
C80 0.100(17) 0.25(3) 0.21(2) 0.00(3) 0.059(12) -0.06(2)
C81 0.076(9) 0.138(14) 0.053(6) 0.001(8) 0.028(6) 0.053(8)
C82 0.050(8) 0.155(10) 0.049(7) 0.003(6) 0.028(6) 0.047(8)
C83 0.056(9) 0.187(13) 0.062(7) 0.030(8) 0.040(6) 0.065(10)
C84 0.049(9) 0.194(15) 0.078(9) 0.026(10) 0.023(7) 0.059(11)
C85 0.062(10) 0.193(16) 0.064(10) 0.031(8) 0.025(8) 0.039(11)
C86 0.063(9) 0.165(14) 0.057(8) -0.008(7) 0.019(7) 0.042(10)
C87 0.056(9) 0.176(11) 0.064(8) -0.021(7) -0.004(7) 0.066(10)
C88 0.153(14) 0.179(13) 0.103(12) -0.055(10) -0.023(11) 0.100(11)
C89 0.173(16) 0.161(14) 0.105(10) -0.054(12) -0.027(12) 0.095(10)
C90 0.23(2) 0.167(18) 0.148(11) -0.070(16) 0.000(14) 0.024(15)
C91 0.105(15) 0.21(2) 0.162(13) -0.073(13) 0.020(10) 0.026(13)
C92 0.17(2) 0.109(19) 0.235(19) -0.015(16) -0.001(17) 0.026(13)
C93 0.19(2) 0.090(13) 0.27(2) -0.001(15) -0.087(17) 0.019(16)
C94 0.22(2) 0.069(12) 0.155(14) 0.032(11) 0.034(13) 0.066(12)
C95 0.085(11) 0.072(9) 0.138(12) 0.018(8) -0.012(10) 0.025(8)
C96 0.032(7) 0.075(7) 0.060(7) 0.002(5) -0.002(5) 0.016(6)
C97 0.038(8) 0.100(10) 0.067(8) 0.009(7) 0.008(5) 0.015(7)
C98 0.046(8) 0.132(11) 0.037(7) 0.013(7) 0.017(6) 0.029(8)
C99 0.036(7) 0.118(9) 0.060(8) -0.013(7) 0.011(5) 0.031(7)
C100 0.054(8) 0.083(8) 0.045(7) 0.008(6) 0.006(5) 0.037(6)
C101 0.023(5) 0.075(6) 0.054(6) 0.001(5) 0.007(4) 0.018(5)
O7A 0.150(12) 0.123(14) 0.34(3) -0.083(15) -0.113(14) 0.032(11)
O8A 0.111(9) 0.115(9) 0.101(8) -0.039(6) 0.004(7) 0.044(8)
O9A 0.132(11) 0.138(10) 0.130(9) -0.079(8) 0.029(8) 0.022(8)
O10A 0.215(17) 0.191(18) 0.148(11) 0.005(11) -0.029(12) 0.042(14)
O11A 0.168(13) 0.190(16) 0.175(12) -0.062(12) -0.027(11) 0.113(12)
O12A 0.112(9) 0.223(15) 0.110(10) -0.065(10) -0.016(8) 0.107(12)
N6A 0.161(14) 0.215(14) 0.110(10) -0.086(9) -0.053(8) 0.141(10)
N7A 0.136(12) 0.135(14) 0.137(9) -0.072(10) -0.075(8) 0.085(10)
N8A 0.119(10) 0.114(11) 0.124(9) -0.069(8) -0.062(9) 0.088(8)
C68A 0.148(12) 0.160(14) 0.148(9) -0.107(10) -0.070(8) 0.113(9)
C69A 0.148(12) 0.160(15) 0.159(12) -0.093(12) -0.108(8) 0.117(9)
C70A 0.142(11) 0.124(14) 0.187(13) -0.090(12) -0.091(8) 0.095(9)
C71A 0.143(12) 0.108(14) 0.165(12) -0.077(11) -0.072(9) 0.075(9)
C72A 0.140(13) 0.125(15) 0.145(10) -0.092(12) -0.060(9) 0.071(10)
C73A 0.143(11) 0.134(15) 0.234(19) -0.091(12) -0.106(9) 0.083(9)
C74A 0.156(13) 0.117(15) 0.245(19) -0.082(14) -0.104(12) 0.079(11)
C75A 0.156(13) 0.105(15) 0.27(2) -0.080(16) -0.127(13) 0.072(12)
C76A 0.131(12) 0.084(13) 0.31(2) -0.085(14) -0.113(11) 0.063(10)
C77A 0.136(12) 0.113(16) 0.32(2) -0.102(16) -0.085(12) 0.048(11)
C78A 0.127(13) 0.121(16) 0.28(2) -0.117(16) -0.088(11) 0.048(11)
C79A 0.16(2) 0.15(3) 0.51(6) -0.07(3) -0.02(3) 0.02(2)
C80A 0.123(12) 0.124(14) 0.134(10) -0.073(11) -0.060(10) 0.086(9)
C81A 0.099(11) 0.128(10) 0.105(10) -0.044(8) -0.034(9) 0.072(10)
C82A 0.118(14) 0.158(13) 0.092(10) -0.020(9) -0.010(10) 0.078(13)
C83A 0.114(14) 0.171(15) 0.090(10) -0.014(10) -0.012(10) 0.080(13)
C84A 0.089(13) 0.176(17) 0.106(13) -0.019(10) -0.015(11) 0.063(13)
C85A 0.087(11) 0.138(14) 0.102(10) -0.059(9) -0.024(9) 0.060(11)
C86A 0.079(10) 0.138(11) 0.098(10) -0.051(8) -0.026(9) 0.057(10)
C87A 0.22(2) 0.114(11) 0.172(16) -0.048(9) 0.065(15) 0.055(14)
C88A 0.27(2) 0.122(10) 0.149(15) -0.048(12) 0.080(15) 0.064(16)
C89A 0.200(12) 0.170(10) 0.163(9) -0.002(9) 0.037(9) 0.058(8)
C90A 0.28(2) 0.132(17) 0.176(12) -0.067(12) 0.085(14) -0.008(16)
C91A 0.204(17) 0.27(3) 0.225(15) 0.094(19) -0.07(2) 0.056(19)
C92A 0.19(2) 0.24(3) 0.22(2) -0.003(17) -0.085(18) 0.067(15)
C93A 0.166(17) 0.207(19) 0.169(16) -0.060(15) 0.006(14) 0.112(15)
C94A 0.129(15) 0.214(19) 0.165(18) -0.060(13) -0.011(15) 0.104(17)
C95A 0.119(12) 0.269(16) 0.088(10) -0.076(10) -0.043(7) 0.148(13)
C96A 0.138(15) 0.307(19) 0.093(12) -0.083(11) -0.035(8) 0.152(15)
C97A 0.175(18) 0.34(2) 0.079(12) -0.061(16) -0.018(11) 0.19(2)
C98A 0.166(18) 0.32(2) 0.095(14) -0.084(18) -0.056(10) 0.18(2)
C99A 0.163(16) 0.274(18) 0.096(12) -0.076(13) -0.055(10) 0.164(16)
C00A 0.142(12) 0.281(15) 0.101(11) -0.071(10) -0.067(7) 0.168(12)
C01A 0.171(15) 0.189(15) 0.144(10) -0.083(12) -0.066(9) 0.155(10)
N1 0.028(5) 0.118(10) 0.057(6) 0.001(6) 0.022(5) 0.025(5)
N2 0.013(4) 0.069(7) 0.048(5) 0.001(5) 0.010(4) -0.005(4)
C2 0.041(5) 0.085(10) 0.043(6) 0.001(6) 0.011(4) 0.026(6)
C3 0.050(6) 0.128(13) 0.032(5) 0.015(7) 0.024(4) 0.026(7)
C4 0.041(6) 0.123(11) 0.042(5) 0.001(6) 0.014(4) 0.041(7)
C5 0.044(6) 0.109(11) 0.051(5) 0.002(7) 0.014(5) 0.032(7)
C6 0.043(6) 0.114(11) 0.052(5) -0.002(7) 0.028(5) 0.037(6)
C7 0.040(5) 0.100(11) 0.041(6) 0.001(6) 0.006(4) 0.034(6)
C8 0.051(8) 0.155(11) 0.038(5) -0.014(8) 0.014(5) 0.043(7)
C9 0.061(10) 0.29(2) 0.034(7) -0.029(10) 0.009(6) 0.042(11)
C10 0.062(9) 0.103(11) 0.052(8) 0.016(8) 0.009(6) 0.028(8)
C11 0.135(14) 0.143(11) 0.047(8) -0.028(8) -0.017(8) 0.082(9)
C12 0.045(8) 0.153(12) 0.060(6) -0.007(9) 0.031(5) 0.028(7)
C13 0.18(2) 0.44(4) 0.111(15) 0.07(2) 0.091(15) 0.23(3)
C14 0.28(3) 0.182(16) 0.16(2) -0.033(16) 0.161(18) -0.070(15)
C15 0.100(11) 0.235(18) 0.070(7) 0.062(11) 0.039(7) 0.042(11)
C16 0.038(6) 0.084(10) 0.087(9) 0.007(8) 0.024(6) 0.013(6)
C17 0.026(6) 0.110(11) 0.059(8) -0.005(8) 0.012(6) 0.017(6)
C18 0.027(6) 0.105(11) 0.083(9) -0.015(8) 0.017(6) 0.014(6)
C19 0.026(5) 0.088(10) 0.070(8) -0.010(7) 0.006(6) 0.010(5)
C1A 0.016(5) 0.064(8) 0.055(7) 0.012(6) 0.016(5) -0.004(4)
C20 0.023(6) 0.055(8) 0.062(6) 0.006(6) 0.012(5) 0.000(4)
C21 0.031(7) 0.061(8) 0.057(6) 0.012(6) 0.025(5) 0.011(5)
C22 0.022(5) 0.067(7) 0.057(5) 0.004(5) 0.014(4) 0.013(4)
C23 0.028(7) 0.088(10) 0.056(5) 0.012(6) 0.019(5) 0.025(6)
C24 0.025(6) 0.080(9) 0.057(5) 0.005(6) 0.017(5) 0.018(5)
C25 0.036(7) 0.077(9) 0.061(6) 0.001(6) 0.001(6) 0.019(5)
C26 0.059(8) 0.150(12) 0.052(6) 0.027(7) 0.030(6) 0.052(8)
C27 0.25(2) 0.138(15) 0.101(15) 0.058(12) 0.020(18) 0.017(17)
C28 0.113(15) 0.170(17) 0.081(10) -0.017(11) 0.000(11) 0.074(13)
C29 0.155(14) 0.51(4) 0.066(11) 0.024(18) 0.026(11) 0.25(2)
C30 0.049(8) 0.131(11) 0.076(7) -0.031(7) 0.009(7) 0.040(7)
C31 0.084(10) 0.17(2) 0.112(13) -0.022(11) 0.020(9) 0.078(12)
C32 0.094(11) 0.128(13) 0.168(18) -0.075(11) 0.003(12) 0.039(10)
C33 0.050(9) 0.205(17) 0.058(8) -0.016(8) 0.016(7) 0.050(10)
N1A 0.087(8) 0.187(16) 0.132(12) -0.051(12) -0.035(9) 0.075(9)
N2A 0.052(6) 0.100(11) 0.081(8) -0.003(8) 0.006(7) -0.035(6)
C1B 0.081(7) 0.097(12) 0.105(8) -0.029(9) -0.030(6) 0.061(8)
C2A 0.086(8) 0.147(16) 0.100(9) -0.026(10) -0.026(7) 0.072(10)
C3A 0.075(8) 0.112(13) 0.122(8) -0.005(11) -0.034(7) 0.043(9)
C4A 0.084(10) 0.120(15) 0.136(8) -0.016(12) -0.018(7) 0.066(10)
C5A 0.075(8) 0.106(12) 0.133(8) -0.012(9) -0.024(6) 0.055(8)
C6A 0.080(7) 0.074(11) 0.111(9) -0.018(9) -0.015(6) 0.059(8)
C7A 0.096(13) 0.214(19) 0.133(9) -0.046(16) -0.055(9) 0.070(12)
C8A 0.121(19) 0.63(5) 0.125(11) -0.18(2) -0.067(11) 0.16(2)
C9A 0.098(16) 0.26(3) 0.110(15) 0.011(17) -0.020(11) 0.094(17)
C10A 0.44(4) 0.189(19) 0.28(3) -0.07(2) -0.29(3) 0.088(19)
C11A 0.084(10) 0.107(11) 0.147(9) -0.040(11) -0.008(7) 0.061(8)
C12A 0.109(16) 0.21(2) 0.165(19) 0.017(18) 0.003(12) 0.115(17)
C13A 0.113(16) 0.128(12) 0.23(2) -0.022(12) 0.082(15) 0.047(11)
C14A 0.071(12) 0.21(2) 0.128(10) -0.003(15) 0.001(9) 0.065(13)
C15A 0.081(7) 0.173(17) 0.084(10) -0.040(11) -0.016(7) 0.062(9)
C16A 0.081(9) 0.22(2) 0.27(2) -0.02(2) -0.047(15) 0.064(12)
C17A 0.068(9) 0.18(2) 0.31(2) 0.01(2) 0.053(15) 0.010(9)
C18A 0.058(8) 0.140(18) 0.23(2) 0.002(17) 0.013(13) -0.012(8)
C19A 0.045(7) 0.113(13) 0.080(10) -0.014(8) -0.010(7) -0.023(6)
C20A 0.054(8) 0.107(11) 0.056(7) 0.022(7) -0.001(6) -0.026(6)
C21A 0.081(12) 0.135(15) 0.056(7) 0.038(8) 0.018(7) -0.019(8)
C22A 0.068(11) 0.171(16) 0.077(7) 0.062(9) 0.003(8) -0.011(9)
C23A 0.068(10) 0.100(12) 0.099(7) 0.046(9) -0.009(8) -0.024(7)
C24A 0.054(9) 0.083(10) 0.092(7) 0.034(7) -0.006(7) -0.023(6)
C25A 0.039(9) 0.116(12) 0.063(7) 0.032(7) 0.005(6) -0.013(6)
C26A 0.133(14) 0.27(2) 0.078(9) 0.071(12) -0.014(12) 0.014(13)
C27A 0.31(3) 0.30(3) 0.13(2) 0.151(19) 0.05(2) 0.05(2)
C28A 0.125(18) 0.36(3) 0.065(10) 0.042(15) -0.022(12) 0.04(2)
C29A 0.125(14) 0.43(5) 0.122(19) 0.10(3) -0.009(13) 0.086(17)
C30A 0.072(10) 0.109(12) 0.110(9) 0.038(7) -0.004(8) 0.015(7)
C31A 0.074(11) 0.21(3) 0.18(2) 0.111(16) 0.036(11) 0.058(13)
C32A 0.071(11) 0.111(14) 0.178(19) -0.008(11) 0.014(11) 0.007(9)
C33A 0.106(14) 0.123(14) 0.100(11) 0.036(10) 0.013(10) 0.020(10)
P1 0.121(4) 0.124(5) 0.125(4) -0.059(4) 0.005(3) 0.060(3)
F1 0.171(11) 0.153(10) 0.235(14) -0.117(9) -0.017(9) 0.096(9)
F2 0.184(11) 0.136(9) 0.103(7) -0.038(6) -0.029(7) 0.095(8)
F3 0.221(13) 0.255(15) 0.115(8) -0.031(8) 0.055(8) 0.069(11)
F4 0.194(11) 0.203(14) 0.126(7) -0.090(9) -0.010(7) 0.102(10)
F5 0.129(8) 0.130(9) 0.137(8) -0.018(6) 0.000(6) 0.064(7)
F6 0.131(7) 0.097(8) 0.120(7) -0.053(6) -0.004(5) 0.067(6)
P2 0.181(7) 0.147(6) 0.134(5) -0.039(5) 0.061(4) 0.024(5)
F7 0.37(2) 0.164(16) 0.29(2) -0.012(12) 0.063(16) 0.102(17)
F8 0.221(19) 0.194(17) 0.46(3) -0.031(16) 0.042(16) 0.072(15)
F9 0.236(13) 0.199(16) 0.133(9) -0.075(10) 0.055(8) 0.040(11)
F10 0.273(15) 0.221(16) 0.119(9) -0.022(9) 0.107(10) 0.046(12)
F11 0.296(16) 0.224(18) 0.139(11) -0.078(12) 0.027(10) 0.010(12)
F12 0.245(15) 0.35(3) 0.143(11) 0.000(13) 0.103(11) 0.017(15)
P3 0.170(7) 0.155(7) 0.151(6) 0.021(5) -0.055(5) 0.039(5)
F13 0.30(2) 0.38(3) 0.26(2) 0.154(18) 0.081(15) 0.22(2)
F14 0.45(3) 0.28(3) 0.39(3) 0.024(18) -0.02(2) 0.26(3)
F15 0.257(19) 0.30(3) 0.233(14) 0.151(17) -0.031(12) 0.037(15)
F16 0.286(18) 0.132(13) 0.231(14) -0.020(11) -0.096(14) 0.008(11)
F17 0.240(18) 0.187(17) 0.198(12) 0.028(10) 0.036(11) 0.056(13)
F18 0.38(2) 0.20(2) 0.266(17) 0.029(14) -0.162(17) -0.074(14)
P4 0.075(4) 0.216(7) 0.213(7) -0.009(7) 0.065(4) -0.003(5)
F19 0.129(10) 0.184(9) 0.210(14) -0.021(9) 0.079(10) -0.040(8)
F20 0.121(11) 0.242(10) 0.32(2) 0.086(12) 0.110(13) 0.056(10)
F21 0.072(6) 0.146(11) 0.260(14) 0.003(11) 0.043(7) -0.009(6)
F22 0.087(8) 0.34(2) 0.202(9) 0.042(11) 0.085(8) 0.018(11)
F23 0.075(6) 0.36(2) 0.185(12) -0.018(14) 0.060(6) 0.011(9)
F24 0.121(9) 0.204(14) 0.199(8) 0.004(9) 0.058(8) 0.028(10)
O13 0.117(9) 0.163(14) 0.131(11) -0.039(10) 0.015(7) 0.052(9)
C102 0.096(13) 0.163(19) 0.18(2) 0.015(16) 0.001(12) 0.012(12)
C103 0.20(3) 0.18(2) 0.35(4) -0.02(3) -0.10(3) -0.01(2)
C104 0.059(14) 0.31(4) 0.26(3) -0.01(3) 0.024(17) 0.058(18)
C105 0.150(16) 0.138(16) 0.18(2) -0.087(16) 0.042(13) 0.022(10)
C106 0.19(3) 0.21(3) 0.31(4) -0.06(2) 0.08(3) 0.10(2)
C107 0.27(3) 0.17(2) 0.20(3) -0.086(18) 0.14(2) -0.028(17)
N9 0.16(2) 0.168(16) 0.32(3) -0.12(2) -0.08(2) 0.119(16)
C108 0.20(3) 0.168(16) 0.23(3) -0.13(2) -0.02(2) 0.110(19)
C109 0.19(3) 0.155(16) 0.35(4) -0.14(2) 0.00(2) 0.10(2)
N10 0.108(12) 0.102(13) 0.090(10) 0.027(9) -0.002(9) -0.002(8)
C110 0.119(15) 0.085(14) 0.102(13) 0.021(11) 0.029(12) 0.009(9)
C111 0.15(2) 0.18(2) 0.14(2) -0.055(18) 0.065(16) -0.062(15)
C56B 0.12(2) 0.13(2) 0.110(17) -0.001(16) 0.052(16) -0.02(2)
O3B 0.109(18) 0.13(2) 0.089(17) -0.034(15) 0.035(15) -0.022(18)
C55B 0.125(17) 0.12(2) 0.11(2) -0.046(19) 0.058(17) -0.019(17)
C61B 0.085(18) 0.140(14) 0.140(19) 0.060(12) 0.027(17) 0.029(13)
C60B 0.069(16) 0.137(15) 0.149(19) 0.076(13) 0.028(12) 0.038(11)
O5B 0.090(16) 0.137(17) 0.20(2) 0.026(14) 0.002(14) 0.042(11)

loop_
_atom_type_symbol
_atom_type_description
_atom_type_scat_dispersion_real
_atom_type_scat_dispersion_imag
_atom_type_scat_source
C C 0.0181 0.0091 'International Tables Vol C Tables 4.2.6.8 and 6.1.1.4'
H H 0.0000 0.0000 'International Tables Vol C Tables 4.2.6.8 and 6.1.1.4'
F F 0.0727 0.0534 'International Tables Vol C Tables 4.2.6.8 and 6.1.1.4'
N N 0.0311 0.0180 'International Tables Vol C Tables 4.2.6.8 and 6.1.1.4'
O O 0.0492 0.0322 'International Tables Vol C Tables 4.2.6.8 and 6.1.1.4'
P P 0.2955 0.4335 'International Tables Vol C Tables 4.2.6.8 and 6.1.1.4'

loop_
_geom_angle_atom_site_label_1
_geom_angle_atom_site_label_2
_geom_angle_atom_site_label_3
_geom_angle
C46 O1 C43 115.5(17)
C53 O2 C54 120.0(11)
C55 O3 C56 114.7(11)
C58 O4 C57 113.4(15)
C60 O5 C59 108.8(13)
C62 O6 C61 115.4(12)
C34 N3 C67 115.6(10)
C35 N4 C39 119.4(10)
C47 N5 C48 114.9(11)
N3 C34 H34 119.7
N3 C34 C35 120.7(11)
C35 C34 H34 119.7
N4 C35 C34 118.1(10)
N4 C35 C36 122.3(12)
C36 C35 C34 119.6(11)
C35 C36 H36 120.5
C37 C36 C35 119.0(11)
C37 C36 H36 120.5
C36 C37 C38 119.3(11)
C36 C37 C40 118.0(11)
C38 C37 C40 122.6(12)
C37 C38 H38 120.0
C37 C38 C39 120.0(11)
C39 C38 H38 120.0
N4 C39 C38 119.8(11)
N4 C39 C47 119.9(11)
C38 C39 C47 120.3(12)
C41 C40 C37 125.3(14)
C41 C40 C45 116.7(12)
C45 C40 C37 117.9(12)
C40 C41 H41 116.4
C40 C41 C42 127.1(17)
C42 C41 H41 116.4
C41 C42 H42 122.2
C41 C42 C43 115.5(15)
C43 C42 H42 122.2
C42 C43 O1 115.8(16)
C44 C43 O1 122.1(17)
C44 C43 C42 121.4(14)
C43 C44 H44 120.5
C43 C44 C45 119.1(16)
C45 C44 H44 120.5
C40 C45 H45 120.5
C44 C45 C40 119.0(15)
C44 C45 H45 120.5
O1 C46 H46D 109.5
O1 C46 H46E 109.5
O1 C46 H46F 109.5
H46D C46 H46E 109.5
H46D C46 H46F 109.5
H46E C46 H46F 109.5
N5 C47 C39 119.3(13)
N5 C47 H47 120.3
C39 C47 H47 120.3
C49 C48 N5 122.8(12)
C53 C48 N5 115.7(13)
C53 C48 C49 121.3(12)
C48 C49 H49 120.1
C50 C49 C48 119.9(13)
C50 C49 H49 120.1
C49 C50 H50 120.9
C51 C50 C49 118.1(14)
C51 C50 H50 120.9
C50 C51 H51 119.0
C52 C51 C50 122.0(13)
C52 C51 H51 119.0
C51 C52 H52 119.8
C51 C52 C53 120.3(14)
C53 C52 H52 119.8
O2 C53 C48 116.8(11)
O2 C53 C52 125.0(13)
C48 C53 C52 118.2(14)
O2 C54 H54E 109.5
O2 C54 H54F 109.5
O2 C54 C55 110.5(14)
H54E C54 H54F 108.1
C55 C54 H54E 109.5
C55 C54 H54F 109.5
O3 C55 C54 106.8(13)
O3 C55 H55E 110.4
O3 C55 H55F 110.4
C54 C55 H55E 110.4
C54 C55 H55F 110.4
H55E C55 H55F 108.6
O3 C56 H56E 110.2
O3 C56 H56F 110.2
O3 C56 C57 107.6(12)
H56E C56 H56F 108.5
C57 C56 H56E 110.2
C57 C56 H56F 110.2
O4 C57 C56 104.9(15)
O4 C57 H57E 110.8
O4 C57 H57F 110.8
C56 C57 H57E 110.8
C56 C57 H57F 110.8
H57E C57 H57F 108.8
O4 C58 H58C 108.6
O4 C58 H58D 108.6
O4 C58 C59 114.8(16)
H58C C58 H58D 107.6
C59 C58 H58C 108.6
C59 C58 H58D 108.6
O5 C59 C58 105.5(17)
O5 C59 H59E 110.6
O5 C59 H59F 110.6
C58 C59 H59E 110.6
C58 C59 H59F 110.6
H59E C59 H59F 108.8
O5 C60 H60E 109.7
O5 C60 H60F 109.7
O5 C60 C61 109.9(13)
H60E C60 H60F 108.2
C61 C60 H60E 109.7
C61 C60 H60F 109.7
O6 C61 C60 109.1(14)
O6 C61 H61E 109.8
O6 C61 H61F 109.9
C60 C61 H61E 109.9
C60 C61 H61F 109.9
H61E C61 H61F 108.3
O6 C62 C63 122.7(15)
O6 C62 C67 117.2(13)
C63 C62 C67 120.0(16)
C62 C63 H63 122.3
C64 C63 C62 115.4(17)
C64 C63 H63 122.3
C63 C64 H64 115.4
C63 C64 C65 129.2(18)
C65 C64 H64 115.4
C64 C65 H65 124.6
C64 C65 C66 110.9(17)
C66 C65 H65 124.6
C65 C66 H66 116.5
C67 C66 C65 126.9(18)
C67 C66 H66 116.5
C62 C67 N3 119.3(14)
C66 C67 N3 123.4(16)
C66 C67 C62 117.3(14)
C46A O1A C43A 112.4(13)
C53A O2A C54A 112.1(18)
C56A O3A C55A 114(2)
C57A O4A C58A 110(2)
C60A O5A C59A 120(3)
C62A O6A C61A 98(3)
C62A O6A C61B 124(2)
C34A N3A C67A 115.1(13)
C35A N4A C39A 116.2(12)
C47A N5A C48A 112.6(14)
N3A C34A H34A 119.8
N3A C34A C35A 120.5(13)
C35A C34A H34A 119.8
N4A C35A C34A 119.2(13)
N4A C35A C36A 123.3(15)
C36A C35A C34A 117.5(12)
C35A C36A H36A 120.4
C37A C36A C35A 119.3(12)
C37A C36A H36A 120.4
C36A C37A C40A 119.9(13)
C38A C37A C36A 115.0(13)
C38A C37A C40A 125.0(15)
C37A C38A H38A 118.1
C39A C38A C37A 123.8(15)
C39A C38A H38A 118.1
N4A C39A C38A 122.3(13)
N4A C39A C47A 115.9(12)
C38A C39A C47A 121.5(14)
C41A C40A C37A 121.0(15)
C45A C40A C37A 119.6(14)
C45A C40A C41A 119.1(13)
C40A C41A H41A 117.6
C42A C41A C40A 124.8(17)
C42A C41A H41A 117.6
C41A C42A H42A 123.9
C43A C42A C41A 112.3(16)
C43A C42A H42A 123.9
C42A C43A O1A 108.6(14)
C42A C43A C44A 128.7(14)
C44A C43A O1A 122.7(16)
C43A C44A H44A 122.5
C43A C44A C45A 115.0(17)
C45A C44A H44A 122.5
C40A C45A C44A 120.0(16)
C40A C45A H45A 120.0
C44A C45A H45A 120.0
O1A C46A H46A 109.5
O1A C46A H46B 109.5
O1A C46A H46C 109.5
H46A C46A H46B 109.5
H46A C46A H46C 109.5
H46B C46A H46C 109.5
N5A C47A C39A 121.2(15)
N5A C47A H47A 119.4
C39A C47A H47A 119.4
C49A C48A N5A 121(2)
C49A C48A C53A 122.4(18)
C53A C48A N5A 117(2)
C48A C49A H49A 120.7
C48A C49A C50A 119(3)
C50A C49A H49A 120.7
C49A C50A H50A 121.1
C51A C50A C49A 118(3)
C51A C50A H50A 121.1
C50A C51A H51A 116.9
C50A C51A C52A 126(2)
C52A C51A H51A 116.9
C51A C52A H52A 120.7
C53A C52A C51A 119(2)
C53A C52A H52A 120.7
O2A C53A C48A 115.3(18)
O2A C53A C52A 129(2)
C52A C53A C48A 116(2)
O2A C54A H54A 109.7
O2A C54A H54B 109.7
O2A C54A H54C 107.5
O2A C54A H54D 107.5
O2A C54A C55A 110(2)
O2A C54A C55B 119(3)
H54A C54A H54B 108.2
H54C C54A H54D 107.0
C55A C54A H54A 109.7
C55A C54A H54B 109.7
C55B C54A H54C 107.5
C55B C54A H54D 107.5
O3A C55A C54A 118(3)
O3A C55A H55A 107.7
O3A C55A H55B 107.7
C54A C55A H55A 107.7
C54A C55A H55B 107.7
H55A C55A H55B 107.1
O3A C56A H56A 110.5
O3A C56A H56B 110.5
O3A C56A C57A 106(2)
H56A C56A H56B 108.6
C57A C56A H56A 110.5
C57A C56A H56B 110.5
O4A C57A C56A 108(2)
O4A C57A H57A 110.0
O4A C57A H57B 110.0
O4A C57A H57C 104.9
O4A C57A H57D 104.9
O4A C57A C56B 130(3)
C56A C57A H57A 110.0
C56A C57A H57B 110.0
H57A C57A H57B 108.4
H57C C57A H57D 105.8
C56B C57A H57C 104.9
C56B C57A H57D 104.9
O4A C58A H58A 111.1
O4A C58A H58B 111.1
O4A C58A C59A 103(2)
H58A C58A H58B 109.0
C59A C58A H58A 111.1
C59A C58A H58B 111.1
O5A C59A C58A 118(2)
O5A C59A H59A 107.8
O5A C59A H59B 107.8
C58A C59A H59A 107.8
C58A C59A H59B 107.8
C58A C59A H59C 111.9
C58A C59A H59D 111.9
H59A C59A H59B 107.1
H59C C59A H59D 109.6
O5B C59A C58A 99(2)
O5B C59A H59C 111.9
O5B C59A H59D 111.9
O5A C60A H60A 107.2
O5A C60A H60B 107.2
O5A C60A C61A 121(3)
H60A C60A H60B 106.8
C61A C60A H60A 107.2
C61A C60A H60B 107.2
O6A C61A C60A 116(3)
O6A C61A H61A 108.2
O6A C61A H61B 108.2
C60A C61A H61A 108.2
C60A C61A H61B 108.2
H61A C61A H61B 107.3
O6A C62A C63A 123.9(17)
O6A C62A C67A 116.0(15)
C67A C62A C63A 119.9(19)
C62A C63A H63A 122.2
C64A C63A C62A 116(2)
C64A C63A H63A 122.2
C63A C64A H64A 116.2
C63A C64A C65A 128(2)
C65A C64A H64A 116.2
C64A C65A H65A 123.4
C64A C65A C66A 113(2)
C66A C65A H65A 123.4
C65A C66A H66A 118.8
C67A C66A C65A 122(2)
C67A C66A H66A 118.8
C62A C67A N3A 116.3(15)
C66A C67A N3A 122.7(15)
C66A C67A C62A 121(2)
C77 O7 C80 115(2)
C87 O8 C88 119.9(15)
C90 O9 C89 112.9(16)
C91 O10 C92 115(3)
C93 O11 C94 120(2)
C96 O12 C95 115.6(13)
C68 N6 C101 118.5(10)
C69 N7 C73 115.1(11)
C81 N8 C82 121.5(16)
N6 C68 H68 119.1
N6 C68 C69 121.8(12)
C69 C68 H68 119.1
N7 C69 C68 116.8(12)
N7 C69 C70 126.8(13)
C70 C69 C68 116.4(12)
C69 C70 H70 121.1
C69 C70 C71 117.7(13)
C71 C70 H70 121.1
C70 C71 C74 122.4(14)
C72 C71 C70 117.2(13)
C72 C71 C74 120.3(14)
C71 C72 H72 121.2
C73 C72 C71 117.5(13)
C73 C72 H72 121.2
N7 C73 C72 125.1(13)
N7 C73 C81 116.7(13)
C72 C73 C81 117.4(13)
C75 C74 C71 117.2(17)
C75 C74 C79 122.6(18)
C79 C74 C71 120.2(18)
C74 C75 H75 122.3
C74 C75 C76 115(2)
C76 C75 H75 122.3
C75 C76 H76 119.0
C77 C76 C75 122(2)
C77 C76 H76 118.9
C76 C77 O7 123(3)
C78 C77 O7 117(3)
C78 C77 C76 120(2)
C77 C78 H78 118.2
C77 C78 C79 124(2)
C79 C78 H78 118.2
C74 C79 C78 116(2)
C74 C79 H79 122.0
C78 C79 H79 122.0
O7 C80 H80A 109.5
O7 C80 H80B 109.5
O7 C80 H80C 109.5
H80A C80 H80B 109.5
H80A C80 H80C 109.5
H80B C80 H80C 109.5
N8 C81 C73 123.2(16)
N8 C81 H81 118.4
C73 C81 H81 118.4
C83 C82 N8 120.6(19)
C87 C82 N8 121.2(19)
C87 C82 C83 118.2(17)
C82 C83 H83 116.8
C82 C83 C84 126(2)
C84 C83 H83 116.9
C83 C84 H84 124.4
C83 C84 C85 111(2)
C85 C84 H84 124.4
C84 C85 H85 117.2
C84 C85 C86 125.6(19)
C86 C85 H85 117.2
C85 C86 H86 122.6
C87 C86 C85 115(2)
C87 C86 H86 122.6
C82 C87 O8 116.2(15)
C82 C87 C86 124(2)
C86 C87 O8 120(2)
O8 C88 H88A 108.9
O8 C88 H88B 108.9
H88A C88 H88B 107.7
C89 C88 O8 113.2(19)
C89 C88 H88A 108.9
C89 C88 H88B 108.9
O9 C89 H89A 109.4
O9 C89 H89B 109.4
C88 C89 O9 111.4(17)
C88 C89 H89A 109.4
C88 C89 H89B 109.4
H89A C89 H89B 108.0
O9 C90 H90A 110.1
O9 C90 H90B 110.1
H90A C90 H90B 108.4
C91 C90 O9 108(2)
C91 C90 H90A 110.1
C91 C90 H90B 110.1
O10 C91 H91A 105.4
O10 C91 H91B 105.4
C90 C91 O10 128(3)
C90 C91 H91A 105.4
C90 C91 H91B 105.4
H91A C91 H91B 106.0
O10 C92 H92A 110.5
O10 C92 H92B 110.5
O10 C92 C93 106(3)
H92A C92 H92B 108.7
C93 C92 H92A 110.5
C93 C92 H92B 110.5
O11 C93 C92 115(3)
O11 C93 H93A 108.6
O11 C93 H93B 108.6
C92 C93 H93A 108.6
C92 C93 H93B 108.6
H93A C93 H93B 107.6
O11 C94 H94A 109.0
O11 C94 H94B 109.0
O11 C94 C95 113(2)
H94A C94 H94B 107.8
C95 C94 H94A 109.0
C95 C94 H94B 109.0
O12 C95 C94 104.5(17)
O12 C95 H95A 110.9
O12 C95 H95B 110.8
C94 C95 H95A 110.8
C94 C95 H95B 110.9
H95A C95 H95B 108.9
O12 C96 C97 121.7(14)
C101 C96 O12 119.9(12)
C101 C96 C97 118.3(14)
C96 C97 H97 119.9
C98 C97 C96 120.2(16)
C98 C97 H97 119.9
C97 C98 H98 119.1
C99 C98 C97 121.8(14)
C99 C98 H98 119.1
C98 C99 H99 120.8
C98 C99 C100 118.3(15)
C100 C99 H99 120.8
C99 C100 H100 119.4
C99 C100 C101 121.3(15)
C101 C100 H100 119.4
C96 C101 N6 119.8(12)
C96 C101 C100 120.0(13)
C100 C101 N6 119.9(13)
C76A O7A C79A 111(2)
C86A O8A C87A 113.1(18)
C89A O9A C88A 116.9(17)
C90A O10A C91A 121(3)
C92A O11A C93A 118(3)
C95A O12A C94A 121(2)
C01A N6A C00A 119.0(18)
C68A N7A C72A 119(2)
C80A N8A C81A 122(2)
N7A C68A C69A 122(3)
N7A C68A C01A 117(2)
C69A C68A C01A 120.2(18)
C68A C69A H69A 121.0
C70A C69A C68A 118.0(19)
C70A C69A H69A 121.0
C69A C70A C71A 116(2)
C69A C70A C73A 121(2)
C71A C70A C73A 123(3)
C70A C71A H71A 117.5
C72A C71A C70A 125(3)
C72A C71A H71A 117.5
N7A C72A C80A 116(2)
C71A C72A N7A 119(2)
C71A C72A C80A 125(3)
C74A C73A C70A 121(3)
C74A C73A C78A 121(3)
C78A C73A C70A 117(2)
C73A C74A H74A 121.6
C73A C74A C75A 117(3)
C75A C74A H74A 121.6
C74A C75A H75A 119.9
C76A C75A C74A 120(2)
C76A C75A H75A 119.9
C75A C76A O7A 111(2)
C77A C76A O7A 129(4)
C77A C76A C75A 119(3)
C76A C77A H77A 117.8
C76A C77A C78A 124(4)
C78A C77A H77A 117.8
C73A C78A H78A 121.1
C77A C78A C73A 118(2)
C77A C78A H78A 121.1
O7A C79A H79A 109.5
O7A C79A H79B 109.5
O7A C79A H79C 109.5
H79A C79A H79B 109.5
H79A C79A H79C 109.5
H79B C79A H79C 109.5
N8A C80A C72A 127(3)
N8A C80A H80D 116.6
C72A C80A H80D 116.6
C82A C81A N8A 118.1(19)
C86A C81A N8A 121(2)
C86A C81A C82A 120.4(18)
C81A C82A H82A 119.7
C83A C82A C81A 121(2)
C83A C82A H82A 119.7
C82A C83A H83A 120.7
C84A C83A C82A 119(3)
C84A C83A H83A 120.7
C83A C84A H84A 118.0
C83A C84A C85A 124(2)
C85A C84A H84A 118.0
C84A C85A H85A 120.9
C84A C85A C86A 118.2(18)
C86A C85A H85A 120.9
O8A C86A C85A 124.0(17)
C81A C86A O8A 118.4(16)
C81A C86A C85A 117.7(19)
O8A C87A H87A 108.0
O8A C87A H87B 108.0
O8A C87A C88A 117(2)
H87A C87A H87B 107.3
C88A C87A H87A 108.0
C88A C87A H87B 108.0
O9A C88A C87A 129(2)
O9A C88A H88C 105.1
O9A C88A H88D 105.1
C87A C88A H88C 105.1
C87A C88A H88D 105.1
H88C C88A H88D 105.9
O9A C89A H89C 109.3
O9A C89A H89D 109.2
O9A C89A C90A 112(2)
H89C C89A H89D 107.9
C90A C89A H89C 109.3
C90A C89A H89D 109.2
O10A C90A C89A 125(3)
O10A C90A H90C 106.2
O10A C90A H90D 106.2
C89A C90A H90C 106.2
C89A C90A H90D 106.2
H90C C90A H90D 106.4
O10A C91A H91C 108.5
O10A C91A H91D 108.5
O10A C91A C92A 115(3)
H91C C91A H91D 107.5
C92A C91A H91C 108.5
C92A C91A H91D 108.5
O11A C92A C91A 118(3)
O11A C92A H92C 107.9
O11A C92A H92D 107.9
C91A C92A H92C 107.9
C91A C92A H92D 107.9
H92C C92A H92D 107.2
O11A C93A H93C 107.8
O11A C93A H93D 107.8
O11A C93A C94A 118(2)
H93C C93A H93D 107.1
C94A C93A H93C 107.8
C94A C93A H93D 107.7
O12A C94A C93A 114(2)
O12A C94A H94C 108.8
O12A C94A H94D 108.8
C93A C94A H94C 108.8
C93A C94A H94D 108.8
H94C C94A H94D 107.7
O12A C95A C96A 120(3)
O12A C95A C00A 129(3)
C00A C95A C96A 109.8(19)
C95A C96A H96A 117.8
C95A C96A C97A 124(3)
C97A C96A H96A 117.8
C96A C97A H97A 120.5
C96A C97A C98A 119(3)
C98A C97A H97A 120.5
C97A C98A H98A 121.2
C97A C98A C99A 118(3)
C99A C98A H98A 121.2
C98A C99A H99A 122.1
C00A C99A C98A 116(3)
C00A C99A H99A 122.1
C95A C00A N6A 109(2)
C99A C00A N6A 119(3)
C99A C00A C95A 132(3)
N6A C01A C68A 121.8(18)
N6A C01A H01A 119.1
C68A C01A H01A 119.1
H1A N1 H1B 108.5
C16 N1 H1A 110.2
C16 N1 H1B 110.2
C16 N1 C17 107.5(13)
C17 N1 H1A 110.2
C17 N1 H1B 110.2
H2A N2 H2B 108.3
C19 N2 H2A 109.9
C19 N2 H2B 109.8
C19 N2 C1A 109.1(10)
C1A N2 H2A 109.9
C1A N2 H2B 109.9
C3 C2 C7 121.2(12)
C3 C2 C16 119.6(12)
C7 C2 C16 119.2(11)
C2 C3 H3 118.8
C2 C3 C4 122.3(12)
C4 C3 H3 118.8
C3 C4 C5 116.8(11)
C3 C4 C8 123.8(12)
C5 C4 C8 119.4(11)
C4 C5 H5 119.6
C4 C5 C6 120.9(12)
C6 C5 H5 119.6
C5 C6 C12 120.4(12)
C7 C6 C5 116.5(12)
C7 C6 C12 122.9(12)
C2 C7 C6 122.1(11)
C2 C7 H7 119.0
C6 C7 H7 119.0
C9 C8 C4 110.0(11)
C9 C8 C11 109.0(14)
C10 C8 C4 111.2(12)
C10 C8 C9 111.6(16)
C10 C8 C11 106.7(13)
C11 C8 C4 108.3(15)
C8 C9 H9A 109.5
C8 C9 H9B 109.5
C8 C9 H9C 109.5
H9A C9 H9B 109.5
H9A C9 H9C 109.5
H9B C9 H9C 109.5
C8 C10 H10A 109.5
C8 C10 H10B 109.5
C8 C10 H10C 109.5
H10A C10 H10B 109.5
H10A C10 H10C 109.5
H10B C10 H10C 109.5
C8 C11 H11A 109.5
C8 C11 H11B 109.5
C8 C11 H11C 109.5
H11A C11 H11B 109.5
H11A C11 H11C 109.5
H11B C11 H11C 109.5
C13 C12 C6 108.5(17)
C13 C12 C14 102(2)
C14 C12 C6 110.8(15)
C15 C12 C6 112.2(13)
C15 C12 C13 113.9(19)
C15 C12 C14 109(2)
C12 C13 H13A 109.5
C12 C13 H13B 109.5
C12 C13 H13C 109.5
H13A C13 H13B 109.5
H13A C13 H13C 109.5
H13B C13 H13C 109.5
C12 C14 H14A 109.5
C12 C14 H14B 109.5
C12 C14 H14C 109.5
H14A C14 H14B 109.5
H14A C14 H14C 109.5
H14B C14 H14C 109.5
C12 C15 H15A 109.5
C12 C15 H15B 109.5
C12 C15 H15C 109.5
H15A C15 H15B 109.5
H15A C15 H15C 109.5
H15B C15 H15C 109.5
N1 C16 C2 112.9(13)
N1 C16 H16A 109.0
N1 C16 H16B 109.0
C2 C16 H16A 109.0
C2 C16 H16B 109.0
H16A C16 H16B 107.8
N1 C17 H17A 110.1
N1 C17 H17B 110.1
H17A C17 H17B 108.4
C18 C17 N1 107.9(13)
C18 C17 H17A 110.1
C18 C17 H17B 110.1
C17 C18 H18A 109.9
C17 C18 H18B 109.9
C17 C18 C19 109.0(14)
H18A C18 H18B 108.3
C19 C18 H18A 109.9
C19 C18 H18B 109.9
N2 C19 C18 111.6(14)
N2 C19 H19A 109.3
N2 C19 H19B 109.3
C18 C19 H19A 109.3
C18 C19 H19B 109.3
H19A C19 H19B 108.0
N2 C1A H1AA 109.2
N2 C1A H1AB 109.2
H1AA C1A H1AB 107.9
C20 C1A N2 112.0(11)
C20 C1A H1AA 109.2
C20 C1A H1AB 109.2
C21 C20 C1A 118.4(12)
C25 C20 C1A 121.1(12)
C25 C20 C21 120.1(13)
C20 C21 H21 118.8
C20 C21 C22 122.4(12)
C22 C21 H21 118.8
C21 C22 C26 120.6(12)
C23 C22 C21 117.6(12)
C23 C22 C26 121.8(12)
C22 C23 H23 118.3
C22 C23 C24 123.4(13)
C24 C23 H23 118.3
C23 C24 C25 116.2(11)
C23 C24 C30 126.0(13)
C25 C24 C30 117.7(12)
C20 C25 C24 120.3(12)
C20 C25 H25 119.8
C24 C25 H25 119.8
C22 C26 C27 101.7(14)
C28 C26 C22 115.2(15)
C28 C26 C27 104.0(15)
C29 C26 C22 111.7(12)
C29 C26 C27 111(2)
C29 C26 C28 112.7(17)
C26 C27 H27A 109.5
C26 C27 H27B 109.5
C26 C27 H27C 109.5
H27A C27 H27B 109.5
H27A C27 H27C 109.5
H27B C27 H27C 109.5
C26 C28 H28A 109.5
C26 C28 H28B 109.5
C26 C28 H28C 109.5
H28A C28 H28B 109.5
H28A C28 H28C 109.5
H28B C28 H28C 109.5
C26 C29 H29A 109.5
C26 C29 H29B 109.5
C26 C29 H29C 109.5
H29A C29 H29B 109.5
H29A C29 H29C 109.5
H29B C29 H29C 109.5
C24 C30 C31 108.7(12)
C24 C30 C32 106.2(12)
C24 C30 C33 112.8(15)
C31 C30 C32 104.6(17)
C31 C30 C33 110.8(13)
C33 C30 C32 113.3(14)
C30 C31 H31A 109.5
C30 C31 H31B 109.5
C30 C31 H31C 109.5
H31A C31 H31B 109.5
H31A C31 H31C 109.5
H31B C31 H31C 109.5
C30 C32 H32A 109.5
C30 C32 H32B 109.5
C30 C32 H32C 109.5
H32A C32 H32B 109.5
H32A C32 H32C 109.5
H32B C32 H32C 109.5
C30 C33 H33A 109.5
C30 C33 H33B 109.5
C30 C33 H33C 109.5
H33A C33 H33B 109.5
H33A C33 H33C 109.5
H33B C33 H33C 109.5
H1AC N1A H1AD 107.9
C15A N1A H1AC 109.2
C15A N1A H1AD 109.2
C16A N1A H1AC 109.2
C16A N1A H1AD 109.2
C16A N1A C15A 112(2)
H2AA N2A H2AB 109.0
C18A N2A H2AA 111.0
C18A N2A H2AB 111.0
C19A N2A H2AA 111.0
C19A N2A H2AB 111.0
C19A N2A C18A 103.8(17)
C2A C1B C6A 120.5(18)
C2A C1B C15A 119.3(18)
C6A C1B C15A 119.9(15)
C1B C2A H2AC 119.6
C1B C2A C3A 120.9(19)
C3A C2A H2AC 119.6
C2A C3A C7A 120(2)
C4A C3A C2A 116.4(17)
C4A C3A C7A 124.0(19)
C3A C4A H4A 118.6
C3A C4A C5A 123(2)
C5A C4A H4A 118.7
C4A C5A C11A 119.6(18)
C6A C5A C4A 118(2)
C6A C5A C11A 121.2(17)
C1B C6A C5A 120.2(17)
C1B C6A H6A 119.9
C5A C6A H6A 119.9
C3A C7A C10A 101(2)
C8A C7A C3A 115.9(19)
C8A C7A C9A 112(3)
C8A C7A C10A 106(3)
C9A C7A C3A 114(2)
C9A C7A C10A 107(2)
C7A C8A H8AA 109.5
C7A C8A H8AB 109.5
C7A C8A H8AC 109.5
H8AA C8A H8AB 109.5
H8AA C8A H8AC 109.5
H8AB C8A H8AC 109.5
C7A C9A H9AA 109.5
C7A C9A H9AB 109.5
C7A C9A H9AC 109.5
H9AA C9A H9AB 109.5
H9AA C9A H9AC 109.5
H9AB C9A H9AC 109.5
C7A C10A H10D 109.5
C7A C10A H10E 109.5
C7A C10A H10F 109.5
H10D C10A H10E 109.5
H10D C10A H10F 109.5
H10E C10A H10F 109.5
C5A C11A C12A 107.4(19)
C13A C11A C5A 111.1(16)
C13A C11A C12A 107.6(18)
C14A C11A C5A 111.4(17)
C14A C11A C12A 108.3(17)
C14A C11A C13A 111(2)
C11A C12A H12A 109.5
C11A C12A H12B 109.5
C11A C12A H12C 109.5
H12A C12A H12B 109.5
H12A C12A H12C 109.5
H12B C12A H12C 109.5
C11A C13A H13D 109.5
C11A C13A H13E 109.5
C11A C13A H13F 109.5
H13D C13A H13E 109.5
H13D C13A H13F 109.5
H13E C13A H13F 109.5
C11A C14A H14D 109.5
C11A C14A H14E 109.5
C11A C14A H14F 109.5
H14D C14A H14E 109.5
H14D C14A H14F 109.5
H14E C14A H14F 109.5
N1A C15A C1B 115(2)
N1A C15A H15D 108.4
N1A C15A H15E 108.4
C1B C15A H15D 108.4
C1B C15A H15E 108.4
H15D C15A H15E 107.5
N1A C16A H16C 104.8
N1A C16A H16D 104.8
H16C C16A H16D 105.8
C17A C16A N1A 130(3)
C17A C16A H16C 104.8
C17A C16A H16D 104.8
C16A C17A H17C 107.1
C16A C17A H17D 107.1
C16A C17A C18A 121(3)
H17C C17A H17D 106.8
C18A C17A H17C 107.1
C18A C17A H17D 107.1
N2A C18A H18C 110.5
N2A C18A H18D 110.5
C17A C18A N2A 106(3)
C17A C18A H18C 110.5
C17A C18A H18D 110.5
H18C C18A H18D 108.7
N2A C19A H19C 110.3
N2A C19A H19D 110.3
N2A C19A C20A 107.3(16)
H19C C19A H19D 108.5
C20A C19A H19C 110.2
C20A C19A H19D 110.2
C21A C20A C19A 120.5(19)
C25A C20A C19A 121.4(15)
C25A C20A C21A 118(2)
C20A C21A H21A 119.4
C22A C21A C20A 121(2)
C22A C21A H21A 119.4
C21A C22A C23A 121.9(19)
C21A C22A C26A 125(3)
C23A C22A C26A 113(3)
C22A C23A H23A 121.2
C22A C23A C24A 118(2)
C24A C23A H23A 121.2
C23A C24A C25A 123(2)
C23A C24A C30A 118(2)
C25A C24A C30A 119.1(15)
C20A C25A C24A 118.6(16)
C20A C25A H25A 120.7
C24A C25A H25A 120.7
C22A C26A C28A 103(3)
C27A C26A C22A 111(2)
C27A C26A C28A 103(3)
C29A C26A C22A 111(2)
C29A C26A C27A 126(3)
C29A C26A C28A 98(3)
C26A C27A H27D 109.5
C26A C27A H27E 109.5
C26A C27A H27F 109.5
H27D C27A H27E 109.5
H27D C27A H27F 109.5
H27E C27A H27F 109.5
C26A C28A H28D 109.5
C26A C28A H28E 109.5
C26A C28A H28F 109.5
H28D C28A H28E 109.5
H28D C28A H28F 109.5
H28E C28A H28F 109.5
C26A C29A H29D 109.5
C26A C29A H29E 109.5
C26A C29A H29F 109.5
H29D C29A H29E 109.5
H29D C29A H29F 109.5
H29E C29A H29F 109.5
C24A C30A C32A 109.6(15)
C24A C30A C33A 107.6(18)
C31A C30A C24A 113.5(16)
C31A C30A C32A 107(2)
C31A C30A C33A 108.1(16)
C32A C30A C33A 110.7(16)
C30A C31A H31D 109.5
C30A C31A H31E 109.5
C30A C31A H31F 109.5
H31D C31A H31E 109.5
H31D C31A H31F 109.5
H31E C31A H31F 109.5
C30A C32A H32D 109.5
C30A C32A H32E 109.5
C30A C32A H32F 109.5
H32D C32A H32E 109.5
H32D C32A H32F 109.5
H32E C32A H32F 109.5
C30A C33A H33D 109.5
C30A C33A H33E 109.5
C30A C33A H33F 109.5
H33D C33A H33E 109.5
H33D C33A H33F 109.5
H33E C33A H33F 109.5
F1 P1 F2 178.9(11)
F1 P1 F3 89.9(10)
F2 P1 F3 91.1(10)
F4 P1 F1 89.8(8)
F4 P1 F2 89.9(7)
F4 P1 F3 87.5(9)
F4 P1 F5 92.6(9)
F4 P1 F6 178.4(9)
F5 P1 F1 90.9(10)
F5 P1 F2 88.0(7)
F5 P1 F3 179.1(10)
F5 P1 F6 87.3(7)
F6 P1 F1 88.6(6)
F6 P1 F2 91.7(6)
F6 P1 F3 92.6(8)
F8 P2 F7 176.9(14)
F9 P2 F7 78.0(11)
F9 P2 F8 98.9(13)
F9 P2 F12 90.4(10)
F10 P2 F7 82.5(11)
F10 P2 F8 97.0(14)
F10 P2 F9 87.2(10)
F10 P2 F12 167.9(16)
F11 P2 F7 87.0(14)
F11 P2 F8 96.2(15)
F11 P2 F9 164.8(16)
F11 P2 F10 93.2(10)
F11 P2 F12 86.0(12)
F12 P2 F7 85.5(14)
F12 P2 F8 95.0(14)
F13 P3 F14 172.4(16)
F13 P3 F15 86.3(14)
F14 P3 F15 90.7(15)
F16 P3 F13 88.3(16)
F16 P3 F14 84.6(14)
F16 P3 F15 90.6(12)
F16 P3 F17 88.7(14)
F16 P3 F18 175(2)
F17 P3 F13 88.6(12)
F17 P3 F14 94.2(16)
F17 P3 F15 174.9(17)
F18 P3 F13 86.7(16)
F18 P3 F14 100(2)
F18 P3 F15 89.8(16)
F18 P3 F17 90.4(12)
F19 P4 F20 177.2(12)
F21 P4 F19 89.6(10)
F21 P4 F20 87.7(9)
F21 P4 F22 88.8(8)
F21 P4 F23 178.4(14)
F21 P4 F24 90.0(10)
F22 P4 F19 83.7(11)
F22 P4 F20 97.1(12)
F22 P4 F24 174.6(14)
F23 P4 F19 91.8(12)
F23 P4 F20 90.9(13)
F23 P4 F22 92.2(9)
F23 P4 F24 89.1(8)
F24 P4 F19 91.1(10)
F24 P4 F20 88.1(11)
C105 O13 C102 117(2)
O13 C102 H102 113.7
O13 C102 C103 109(3)
O13 C102 C104 103(2)
C103 C102 H102 113.7
C103 C102 C104 103(3)
C104 C102 H102 113.7
C102 C103 H10G 109.5
C102 C103 H10H 109.5
C102 C103 H10I 109.5
H10G C103 H10H 109.5
H10G C103 H10I 109.5
H10H C103 H10I 109.5
C102 C104 H10J 109.5
C102 C104 H10K 109.5
C102 C104 H10L 109.5
H10J C104 H10K 109.5
H10J C104 H10L 109.5
H10K C104 H10L 109.5
O13 C105 H105 111.3
O13 C105 C106 109(3)
O13 C105 C107 110(2)
C106 C105 H105 111.3
C107 C105 H105 111.3
C107 C105 C106 104(3)
C105 C106 H10M 109.5
C105 C106 H10N 109.5
C105 C106 H10O 109.5
H10M C106 H10N 109.5
H10M C106 H10O 109.5
H10N C106 H10O 109.5
C105 C107 H10P 109.5
C105 C107 H10Q 109.5
C105 C107 H10R 109.5
H10P C107 H10Q 109.5
H10P C107 H10R 109.5
H10Q C107 H10R 109.5
N9 C108 C109 168(4)
C108 C109 H10S 109.5
C108 C109 H10T 109.5
C108 C109 H10U 109.5
H10S C109 H10T 109.5
H10S C109 H10U 109.5
H10T C109 H10U 109.5
N10 C110 C111 173(3)
C110 C111 H11D 109.5
C110 C111 H11E 109.5
C110 C111 H11F 109.5
H11D C111 H11E 109.5
H11D C111 H11F 109.5
H11E C111 H11F 109.5
C57A C56B H56C 109.0
C57A C56B H56D 109.0
H56C C56B H56D 107.8
O3B C56B C57A 113(4)
O3B C56B H56C 109.0
O3B C56B H56D 109.0
C55B O3B C56B 113(4)
C54A C55B H55C 111.6
C54A C55B H55D 111.6
O3B C55B C54A 101(3)
O3B C55B H55C 111.6
O3B C55B H55D 111.6
H55C C55B H55D 109.4
O6A C61B H61C 106.9
O6A C61B H61D 106.9
O6A C61B C60B 122(3)
H61C C61B H61D 106.7
C60B C61B H61C 106.9
C60B C61B H61D 106.9
C61B C60B H60C 109.0
C61B C60B H60D 109.0
H60C C60B H60D 107.8
O5B C60B C61B 113(3)
O5B C60B H60C 109.0
O5B C60B H60D 109.0
C60B O5B C59A 133(3)

loop_
_geom_bond_atom_site_label_1
_geom_bond_atom_site_label_2
_geom_bond_distance
O1 C43 1.40(2)
O1 C46 1.37(2)
O2 C53 1.363(17)
O2 C54 1.439(18)
O3 C55 1.410(19)
O3 C56 1.472(19)
O4 C57 1.45(2)
O4 C58 1.409(19)
O5 C59 1.47(2)
O5 C60 1.45(2)
O6 C61 1.425(19)
O6 C62 1.373(19)
N3 C34 1.246(17)
N3 C67 1.449(17)
N4 C35 1.313(15)
N4 C39 1.372(16)
N5 C47 1.319(18)
N5 C48 1.436(16)
C34 H34 0.9500
C34 C35 1.480(17)
C35 C36 1.447(18)
C36 H36 0.9500
C36 C37 1.349(18)
C37 C38 1.386(17)
C37 C40 1.502(18)
C38 H38 0.9500
C38 C39 1.427(18)
C39 C47 1.436(18)
C40 C41 1.30(2)
C40 C45 1.44(2)
C41 H41 0.9500
C41 C42 1.39(2)
C42 H42 0.9500
C42 C43 1.40(2)
C43 C44 1.36(2)
C44 H44 0.9500
C44 C45 1.44(2)
C45 H45 0.9500
C46 H46D 0.9800
C46 H46E 0.9800
C46 H46F 0.9800
C47 H47 0.9500
C48 C49 1.396(19)
C48 C53 1.38(2)
C49 H49 0.9500
C49 C50 1.390(19)
C50 H50 0.9500
C50 C51 1.38(2)
C51 H51 0.9500
C51 C52 1.37(2)
C52 H52 0.9500
C52 C53 1.392(18)
C54 H54E 0.9900
C54 H54F 0.9900
C54 C55 1.47(2)
C55 H55E 0.9900
C55 H55F 0.9900
C56 H56E 0.9900
C56 H56F 0.9900
C56 C57 1.51(2)
C57 H57E 0.9900
C57 H57F 0.9900
C58 H58C 0.9900
C58 H58D 0.9900
C58 C59 1.54(3)
C59 H59E 0.9900
C59 H59F 0.9900
C60 H60E 0.9900
C60 H60F 0.9900
C60 C61 1.47(2)
C61 H61E 0.9900
C61 H61F 0.9900
C62 C63 1.40(2)
C62 C67 1.42(2)
C63 H63 0.9500
C63 C64 1.36(3)
C64 H64 0.9500
C64 C65 1.37(3)
C65 H65 0.9500
C65 C66 1.39(2)
C66 H66 0.9500
C66 C67 1.34(2)
O1A C43A 1.462(19)
O1A C46A 1.409(19)
O2A C53A 1.408(16)
O2A C54A 1.421(16)
O3A C55A 1.425(17)
O3A C56A 1.423(18)
O4A C57A 1.410(16)
O4A C58A 1.417(16)
O5A C59A 1.47(2)
O5A C60A 1.47(2)
O6A C61A 1.48(2)
O6A C62A 1.32(2)
O6A C61B 1.47(2)
N3A C34A 1.29(2)
N3A C67A 1.50(2)
N4A C35A 1.324(18)
N4A C39A 1.349(18)
N5A C47A 1.29(2)
N5A C48A 1.45(2)
C34A H34A 0.9500
C34A C35A 1.46(2)
C35A C36A 1.41(2)
C36A H36A 0.9500
C36A C37A 1.39(2)
C37A C38A 1.35(2)
C37A C40A 1.52(2)
C38A H38A 0.9500
C38A C39A 1.35(2)
C39A C47A 1.50(2)
C40A C41A 1.39(2)
C40A C45A 1.36(2)
C41A H41A 0.9500
C41A C42A 1.38(2)
C42A H42A 0.9500
C42A C43A 1.36(2)
C43A C44A 1.37(2)
C44A H44A 0.9500
C44A C45A 1.44(2)
C45A H45A 0.9500
C46A H46A 0.9800
C46A H46B 0.9800
C46A H46C 0.9800
C47A H47A 0.9500
C48A C49A 1.41(3)
C48A C53A 1.44(3)
C49A H49A 0.9500
C49A C50A 1.44(3)
C50A H50A 0.9500
C50A C51A 1.30(4)
C51A H51A 0.9500
C51A C52A 1.42(4)
C52A H52A 0.9500
C52A C53A 1.41(3)
C54A H54A 0.9900
C54A H54B 0.9900
C54A H54C 0.9900
C54A H54D 0.9900
C54A C55A 1.47(3)
C54A C55B 1.47(3)
C55A H55A 0.9900
C55A H55B 0.9900
C56A H56A 0.9900
C56A H56B 0.9900
C56A C57A 1.49(2)
C57A H57A 0.9900
C57A H57B 0.9900
C57A H57C 0.9900
C57A H57D 0.9900
C57A C56B 1.47(3)
C58A H58A 0.9900
C58A H58B 0.9900
C58A C59A 1.56(3)
C59A H59A 0.9900
C59A H59B 0.9900
C59A H59C 0.9900
C59A H59D 0.9900
C59A O5B 1.49(2)
C60A H60A 0.9900
C60A H60B 0.9900
C60A C61A 1.53(5)
C61A H61A 0.9900
C61A H61B 0.9900
C62A C63A 1.391(11)
C62A C67A 1.390(11)
C63A H63A 0.9500
C63A C64A 1.389(11)
C64A H64A 0.9500
C64A C65A 1.393(11)
C65A H65A 0.9500
C65A C66A 1.394(11)
C66A H66A 0.9500
C66A C67A 1.388(11)
O7 C77 1.37(3)
O7 C80 1.45(3)
O8 C87 1.39(2)
O8 C88 1.43(3)
O9 C89 1.44(3)
O9 C90 1.36(3)
O10 C91 1.40(3)
O10 C92 1.46(3)
O11 C93 1.14(3)
O11 C94 1.45(3)
O12 C95 1.42(2)
O12 C96 1.385(18)
N6 C68 1.273(18)
N6 C101 1.441(16)
N7 C69 1.325(16)
N7 C73 1.356(16)
N8 C81 1.24(2)
N8 C82 1.435(19)
C68 H68 0.9500
C68 C69 1.468(19)
C69 C70 1.36(2)
C70 H70 0.9500
C70 C71 1.433(19)
C71 C72 1.42(2)
C71 C74 1.52(2)
C72 H72 0.9500
C72 C73 1.38(2)
C73 C81 1.50(2)
C74 C75 1.35(3)
C74 C79 1.37(3)
C75 H75 0.9500
C75 C76 1.47(3)
C76 H76 0.9500
C76 C77 1.31(3)
C77 C78 1.27(3)
C78 H78 0.9500
C78 C79 1.44(3)
C79 H79 0.9500
C80 H80A 0.9800
C80 H80B 0.9800
C80 H80C 0.9800
C81 H81 0.9500
C82 C83 1.34(2)
C82 C87 1.34(3)
C83 H83 0.9500
C83 C84 1.39(2)
C84 H84 0.9500
C84 C85 1.40(3)
C85 H85 0.9500
C85 C86 1.42(3)
C86 H86 0.9500
C86 C87 1.35(2)
C88 H88A 0.9900
C88 H88B 0.9900
C88 C89 1.43(4)
C89 H89A 0.9900
C89 H89B 0.9900
C90 H90A 0.9900
C90 H90B 0.9900
C90 C91 1.27(3)
C91 H91A 0.9900
C91 H91B 0.9900
C92 H92A 0.9900
C92 H92B 0.9900
C92 C93 1.49(4)
C93 H93A 0.9900
C93 H93B 0.9900
C94 H94A 0.9900
C94 H94B 0.9900
C94 C95 1.48(3)
C95 H95A 0.9900
C95 H95B 0.9900
C96 C97 1.421(19)
C96 C101 1.37(2)
C97 H97 0.9500
C97 C98 1.37(2)
C98 H98 0.9500
C98 C99 1.37(2)
C99 H99 0.9500
C99 C100 1.377(18)
C100 H100 0.9500
C100 C101 1.409(19)
O7A C76A 1.39(3)
O7A C79A 1.51(4)
O8A C86A 1.350(14)
O8A C87A 1.369(14)
O9A C88A 1.352(14)
O9A C89A 1.351(16)
O10A C90A 1.334(15)
O10A C91A 1.347(15)
O11A C92A 1.361(16)
O11A C93A 1.394(15)
O12A C94A 1.355(16)
O12A C95A 1.339(15)
N6A C00A 1.50(3)
N6A C01A 1.36(4)
N7A C68A 1.36(2)
N7A C72A 1.38(3)
N8A C80A 1.25(3)
N8A C81A 1.44(2)
C68A C69A 1.47(4)
C68A C01A 1.56(4)
C69A H69A 0.9500
C69A C70A 1.35(4)
C70A C71A 1.45(3)
C70A C73A 1.49(4)
C71A H71A 0.9500
C71A C72A 1.33(3)
C72A C80A 1.38(3)
C73A C74A 1.39(3)
C73A C78A 1.40(4)
C74A H74A 0.9500
C74A C75A 1.45(4)
C75A H75A 0.9500
C75A C76A 1.39(4)
C76A C77A 1.32(3)
C77A H77A 0.9500
C77A C78A 1.37(4)
C78A H78A 0.9500
C79A H79A 0.9800
C79A H79B 0.9800
C79A H79C 0.9800
C80A H80D 0.9500
C81A C82A 1.43(3)
C81A C86A 1.31(3)
C82A H82A 0.9500
C82A C83A 1.41(2)
C83A H83A 0.9500
C83A C84A 1.24(4)
C84A H84A 0.9500
C84A C85A 1.42(3)
C85A H85A 0.9500
C85A C86A 1.46(2)
C87A H87A 0.9900
C87A H87B 0.9900
C87A C88A 1.38(2)
C88A H88C 0.9900
C88A H88D 0.9900
C89A H89C 0.9900
C89A H89D 0.9900
C89A C90A 1.395(19)
C90A H90C 0.9900
C90A H90D 0.9900
C91A H91C 0.9900
C91A H91D 0.9900
C91A C92A 1.39(2)
C92A H92C 0.9900
C92A H92D 0.9900
C93A H93C 0.9900
C93A H93D 0.9900
C93A C94A 1.418(19)
C94A H94C 0.9900
C94A H94D 0.9900
C95A C96A 1.37(3)
C95A C00A 1.35(4)
C96A H96A 0.9500
C96A C97A 1.40(3)
C97A H97A 0.9500
C97A C98A 1.40(4)
C98A H98A 0.9500
C98A C99A 1.40(4)
C99A H99A 0.9500
C99A C00A 1.32(3)
C01A H01A 0.9500
N1 H1A 0.9900
N1 H1B 0.9900
N1 C16 1.474(19)
N1 C17 1.542(16)
N2 H2A 0.9900
N2 H2B 0.9900
N2 C19 1.481(18)
N2 C1A 1.567(14)
C2 C3 1.339(17)
C2 C7 1.350(17)
C2 C16 1.513(18)
C3 H3 0.9500
C3 C4 1.378(18)
C4 C5 1.414(18)
C4 C8 1.533(18)
C5 H5 0.9500
C5 C6 1.436(18)
C6 C7 1.374(18)
C6 C12 1.504(19)
C7 H7 0.9500
C8 C9 1.50(2)
C8 C10 1.50(2)
C8 C11 1.50(3)
C9 H9A 0.9800
C9 H9B 0.9800
C9 H9C 0.9800
C10 H10A 0.9800
C10 H10B 0.9800
C10 H10C 0.9800
C11 H11A 0.9800
C11 H11B 0.9800
C11 H11C 0.9800
C12 C13 1.48(3)
C12 C14 1.50(3)
C12 C15 1.36(2)
C13 H13A 0.9800
C13 H13B 0.9800
C13 H13C 0.9800
C14 H14A 0.9800
C14 H14B 0.9800
C14 H14C 0.9800
C15 H15A 0.9800
C15 H15B 0.9800
C15 H15C 0.9800
C16 H16A 0.9900
C16 H16B 0.9900
C17 H17A 0.9900
C17 H17B 0.9900
C17 C18 1.49(2)
C18 H18A 0.9900
C18 H18B 0.9900
C18 C19 1.488(18)
C19 H19A 0.9900
C19 H19B 0.9900
C1A H1AA 0.9900
C1A H1AB 0.9900
C1A C20 1.512(18)
C20 C21 1.378(17)
C20 C25 1.354(18)
C21 H21 0.9500
C21 C22 1.397(18)
C22 C23 1.380(17)
C22 C26 1.532(19)
C23 H23 0.9500
C23 C24 1.387(17)
C24 C25 1.477(19)
C24 C30 1.505(18)
C25 H25 0.9500
C26 C27 1.61(3)
C26 C28 1.51(3)
C26 C29 1.46(2)
C27 H27A 0.9800
C27 H27B 0.9800
C27 H27C 0.9800
C28 H28A 0.9800
C28 H28B 0.9800
C28 H28C 0.9800
C29 H29A 0.9800
C29 H29B 0.9800
C29 H29C 0.9800
C30 C31 1.53(2)
C30 C32 1.60(3)
C30 C33 1.58(3)
C31 H31A 0.9800
C31 H31B 0.9800
C31 H31C 0.9800
C32 H32A 0.9800
C32 H32B 0.9800
C32 H32C 0.9800
C33 H33A 0.9800
C33 H33B 0.9800
C33 H33C 0.9800
N1A H1AC 0.9900
N1A H1AD 0.9900
N1A C15A 1.47(2)
N1A C16A 1.44(2)
N2A H2AA 0.9900
N2A H2AB 0.9900
N2A C18A 1.46(3)
N2A C19A 1.447(17)
C1B C2A 1.35(2)
C1B C6A 1.36(2)
C1B C15A 1.50(2)
C2A H2AC 0.9500
C2A C3A 1.42(2)
C3A C4A 1.37(3)
C3A C7A 1.55(3)
C4A H4A 0.9500
C4A C5A 1.39(2)
C5A C6A 1.37(2)
C5A C11A 1.51(3)
C6A H6A 0.9500
C7A C8A 1.43(3)
C7A C9A 1.45(3)
C7A C10A 1.56(5)
C8A H8AA 0.9800
C8A H8AB 0.9800
C8A H8AC 0.9800
C9A H9AA 0.9800
C9A H9AB 0.9800
C9A H9AC 0.9800
C10A H10D 0.9800
C10A H10E 0.9800
C10A H10F 0.9800
C11A C12A 1.56(2)
C11A C13A 1.46(3)
C11A C14A 1.46(3)
C12A H12A 0.9800
C12A H12B 0.9800
C12A H12C 0.9800
C13A H13D 0.9800
C13A H13E 0.9800
C13A H13F 0.9800
C14A H14D 0.9800
C14A H14E 0.9800
C14A H14F 0.9800
C15A H15D 0.9900
C15A H15E 0.9900
C16A H16C 0.9900
C16A H16D 0.9900
C16A C17A 1.31(2)
C17A H17C 0.9900
C17A H17D 0.9900
C17A C18A 1.40(2)
C18A H18C 0.9900
C18A H18D 0.9900
C19A H19C 0.9900
C19A H19D 0.9900
C19A C20A 1.54(3)
C20A C21A 1.46(2)
C20A C25A 1.36(2)
C21A H21A 0.9500
C21A C22A 1.32(3)
C22A C23A 1.37(3)
C22A C26A 1.60(3)
C23A H23A 0.9500
C23A C24A 1.39(2)
C24A C25A 1.40(3)
C24A C30A 1.60(3)
C25A H25A 0.9500
C26A C27A 1.44(5)
C26A C28A 1.74(5)
C26A C29A 1.42(3)
C27A H27D 0.9800
C27A H27E 0.9800
C27A H27F 0.9800
C28A H28D 0.9800
C28A H28E 0.9800
C28A H28F 0.9800
C29A H29D 0.9800
C29A H29E 0.9800
C29A H29F 0.9800
C30A C31A 1.55(3)
C30A C32A 1.60(3)
C30A C33A 1.61(2)
C31A H31D 0.9800
C31A H31E 0.9800
C31A H31F 0.9800
C32A H32D 0.9800
C32A H32E 0.9800
C32A H32F 0.9800
C33A H33D 0.9800
C33A H33E 0.9800
C33A H33F 0.9800
P1 F1 1.588(15)
P1 F2 1.591(13)
P1 F3 1.601(19)
P1 F4 1.555(13)
P1 F5 1.570(15)
P1 F6 1.586(11)
P2 F7 1.84(2)
P2 F8 1.59(3)
P2 F9 1.565(17)
P2 F10 1.565(17)
P2 F11 1.513(18)
P2 F12 1.588(19)
P3 F13 1.58(2)
P3 F14 1.60(2)
P3 F15 1.61(2)
P3 F16 1.506(19)
P3 F17 1.54(2)
P3 F18 1.52(2)
P4 F19 1.64(2)
P4 F20 1.64(2)
P4 F21 1.595(15)
P4 F22 1.633(18)
P4 F23 1.601(16)
P4 F24 1.634(17)
O13 C102 1.45(3)
O13 C105 1.42(3)
C102 H102 1.0000
C102 C103 1.48(5)
C102 C104 1.49(3)
C103 H10G 0.9800
C103 H10H 0.9800
C103 H10I 0.9800
C104 H10J 0.9800
C104 H10K 0.9800
C104 H10L 0.9800
C105 H105 1.0000
C105 C106 1.51(4)
C105 C107 1.46(4)
C106 H10M 0.9800
C106 H10N 0.9800
C106 H10O 0.9800
C107 H10P 0.9800
C107 H10Q 0.9800
C107 H10R 0.9800
N9 C108 1.18(5)
C108 C109 1.39(5)
C109 H10S 0.9800
C109 H10T 0.9800
C109 H10U 0.9800
N10 C110 1.06(2)
C110 C111 1.51(3)
C111 H11D 0.9800
C111 H11E 0.9800
C111 H11F 0.9800
C56B H56C 0.9900
C56B H56D 0.9900
C56B O3B 1.419(19)
O3B C55B 1.418(18)
C55B H55C 0.9900
C55B H55D 0.9900
C61B H61C 0.9900
C61B H61D 0.9900
C61B C60B 1.52(4)
C60B H60C 0.9900
C60B H60D 0.9900
C60B O5B 1.48(2)

loop_
_geom_torsion_atom_site_label_1
_geom_torsion_atom_site_label_2
_geom_torsion_atom_site_label_3
_geom_torsion_atom_site_label_4
_geom_torsion
O1 C43 C44 C45 179.2(19)
O2 C54 C55 O3 74.6(19)
O3 C56 C57 O4 69.6(16)
O4 C58 C59 O5 -78(2)
O5 C60 C61 O6 83.5(15)
O6 C62 C63 C64 -177.0(13)
O6 C62 C67 N3 -5.1(17)
O6 C62 C67 C66 173.7(11)
N3 C34 C35 N4 -9(2)
N3 C34 C35 C36 170.7(15)
N4 C35 C36 C37 0(2)
N4 C39 C47 N5 15(2)
N5 C48 C49 C50 177.6(11)
N5 C48 C53 O2 4.7(15)
N5 C48 C53 C52 -176.6(10)
C34 N3 C67 C62 135.5(14)
C34 N3 C67 C66 -43.2(19)
C34 C35 C36 C37 -179.9(14)
C35 N4 C39 C38 -5(2)
C35 N4 C39 C47 172.9(14)
C35 C36 C37 C38 -3(2)
C35 C36 C37 C40 -179.2(14)
C36 C37 C38 C39 2(2)
C36 C37 C40 C41 -8(3)
C36 C37 C40 C45 167.6(15)
C37 C38 C39 N4 2(2)
C37 C38 C39 C47 -176.3(13)
C37 C40 C41 C42 -178.5(19)
C37 C40 C45 C44 -178.9(15)
C38 C37 C40 C41 175.8(16)
C38 C37 C40 C45 -8(2)
C38 C39 C47 N5 -166.5(14)
C39 N4 C35 C34 -175.7(13)
C39 N4 C35 C36 4(2)
C40 C37 C38 C39 178.0(15)
C40 C41 C42 C43 -10(3)
C41 C40 C45 C44 -2(3)
C41 C42 C43 O1 -176.7(18)
C41 C42 C43 C44 13(3)
C42 C43 C44 C45 -11(3)
C43 C44 C45 C40 5(3)
C45 C40 C41 C42 5(3)
C46 O1 C43 C42 175.6(19)
C46 O1 C43 C44 -14(3)
C47 N5 C48 C49 44.5(16)
C47 N5 C48 C53 -139.9(12)
C48 N5 C47 C39 -175.5(12)
C48 C49 C50 C51 -2.4(19)
C49 C48 C53 O2 -179.7(10)
C49 C48 C53 C52 -1.0(18)
C49 C50 C51 C52 1(2)
C50 C51 C52 C53 0(2)
C51 C52 C53 O2 178.4(11)
C51 C52 C53 C48 -0.2(18)
C53 O2 C54 C55 90.2(17)
C53 C48 C49 C50 2.3(18)
C54 O2 C53 C48 166.5(11)
C54 O2 C53 C52 -12.1(18)
C55 O3 C56 C57 -170.5(15)
C56 O3 C55 C54 172.3(15)
C57 O4 C58 C59 89(2)
C58 O4 C57 C56 178.2(12)
C59 O5 C60 C61 169.5(15)
C60 O5 C59 C58 -164.3(15)
C61 O6 C62 C63 18.8(17)
C61 O6 C62 C67 -159.1(11)
C62 O6 C61 C60 169.2(11)
C62 C63 C64 C65 1(3)
C63 C62 C67 N3 177.0(11)
C63 C62 C67 C66 -4.3(19)
C63 C64 C65 C66 0(3)
C64 C65 C66 C67 -4(2)
C65 C66 C67 N3 -175.0(13)
C65 C66 C67 C62 6(2)
C67 N3 C34 C35 169.9(13)
C67 C62 C63 C64 1(2)
O1A C43A C44A C45A 178.4(16)
O2A C54A C55A O3A -73(3)
O2A C54A C55B O3B 51(7)
O3A C56A C57A O4A 60(4)
O3A C56A C57A C56B -69(3)
O4A C57A C56B O3B -64(7)
O4A C58A C59A O5A 52(3)
O4A C58A C59A O5B 88(2)
O5A C59A O5B C60B -71(5)
O5A C60A C61A O6A 0(8)
O6A C62A C63A C64A 178.6(18)
O6A C62A C67A N3A -6(2)
O6A C62A C67A C66A 177.9(16)
O6A C61B C60B O5B 75(5)
N3A C34A C35A N4A -16(3)
N3A C34A C35A C36A 165.5(17)
N4A C35A C36A C37A 1(3)
N4A C39A C47A N5A 17(3)
N5A C48A C49A C50A 177.8(17)
N5A C48A C53A O2A 2(3)
N5A C48A C53A C52A -178.0(17)
C34A N3A C67A C62A 144.6(17)
C34A N3A C67A C66A -39(2)
C34A C35A C36A C37A 179.3(15)
C35A N4A C39A C38A 0(3)
C35A N4A C39A C47A 173.1(17)
C35A C36A C37A C38A -3(3)
C35A C36A C37A C40A 177.0(16)
C36A C37A C38A C39A 3(3)
C36A C37A C40A C41A 2(3)
C36A C37A C40A C45A 174.8(16)
C37A C38A C39A N4A -1(3)
C37A C38A C39A C47A -174.5(18)
C37A C40A C41A C42A 176.9(18)
C37A C40A C45A C44A -176.7(16)
C38A C37A C40A C41A -178.5(17)
C38A C37A C40A C45A -5(3)
C38A C39A C47A N5A -169(2)
C39A N4A C35A C34A -177.7(16)
C39A N4A C35A C36A 0(3)
C40A C37A C38A C39A -176.8(18)
C40A C41A C42A C43A -2(3)
C41A C40A C45A C44A -4(3)
C41A C42A C43A O1A -178.5(15)
C41A C42A C43A C44A 1(3)
C42A C43A C44A C45A -1(3)
C43A C44A C45A C40A 2(3)
C45A C40A C41A C42A 4(3)
C46A O1A C43A C42A -176.7(15)
C46A O1A C43A C44A 4(2)
C47A N5A C48A C49A 49(3)
C47A N5A C48A C53A -136(2)
C48A N5A C47A C39A -174.2(19)
C48A C49A C50A C51A -5(4)
C49A C48A C53A O2A 176.9(19)
C49A C48A C53A C52A -3(3)
C49A C50A C51A C52A 8(4)
C50A C51A C52A C53A -8(4)
C51A C52A C53A O2A -175(2)
C51A C52A C53A C48A 5(3)
C53A O2A C54A C55A 167.3(19)
C53A O2A C54A C55B 73(4)
C53A C48A C49A C50A 3(3)
C54A O2A C53A C48A -178.0(18)
C54A O2A C53A C52A 2(3)
C55A O3A C56A C57A 159(3)
C55A C54A C55B O3B -59(5)
C56A O3A C55A C54A -103(4)
C56A C57A C56B O3B 42(5)
C57A O4A C58A C59A 173.3(17)
C57A C56B O3B C55B -118(7)
C58A O4A C57A C56A 39(3)
C58A O4A C57A C56B 131(4)
C58A C59A O5B C60B 165(4)
C59A O5A C60A C61A -173(4)
C60A O5A C59A C58A 174(3)
C60A O5A C59A O5B 106(5)
C61A O6A C62A C63A 16(3)
C61A O6A C62A C67A -158(3)
C61A O6A C61B C60B -177(13)
C62A O6A C61A C60A -139(5)
C62A O6A C61B C60B 178(3)
C62A C63A C64A C65A 7(3)
C63A C62A C67A N3A 179.0(15)
C63A C62A C67A C66A 3(3)
C63A C64A C65A C66A -3(4)
C64A C65A C66A C67A -2(3)
C65A C66A C67A N3A -174.1(17)
C65A C66A C67A C62A 2(3)
C67A N3A C34A C35A 173.1(15)
C67A C62A C63A C64A -7(3)
O7 C77 C78 C79 178(3)
O8 C88 C89 O9 57(3)
O9 C90 C91 O10 38(5)
O10 C92 C93 O11 47(4)
O11 C94 C95 O12 69(2)
O12 C96 C97 C98 -179.0(12)
O12 C96 C101 N6 -8.8(17)
O12 C96 C101 C100 177.0(10)
N6 C68 C69 N7 -15(2)
N6 C68 C69 C70 166.1(16)
N7 C69 C70 C71 2(3)
N7 C73 C81 N8 18(3)
N8 C82 C83 C84 -179.3(13)
N8 C82 C87 O8 -2(2)
N8 C82 C87 C86 -178.3(14)
C68 N6 C101 C96 138.4(14)
C68 N6 C101 C100 -47.4(17)
C68 C69 C70 C71 179.8(14)
C69 N7 C73 C72 5(2)
C69 N7 C73 C81 175.0(14)
C69 C70 C71 C72 -5(2)
C69 C70 C71 C74 179.0(17)
C70 C71 C72 C73 8(2)
C70 C71 C74 C75 -26(3)
C70 C71 C74 C79 155.5(18)
C71 C72 C73 N7 -9(3)
C71 C72 C73 C81 -178.5(15)
C71 C74 C75 C76 -178(2)
C71 C74 C79 C78 176(2)
C72 C71 C74 C75 158.1(19)
C72 C71 C74 C79 -20(3)
C72 C73 C81 N8 -171.4(17)
C73 N7 C69 C68 -179.7(14)
C73 N7 C69 C70 -1(3)
C74 C71 C72 C73 -175.6(17)
C74 C75 C76 C77 -3(5)
C75 C74 C79 C78 -2(4)
C75 C76 C77 O7 179(3)
C75 C76 C77 C78 7(6)
C76 C77 C78 C79 -10(6)
C77 C78 C79 C74 7(5)
C79 C74 C75 C76 1(4)
C80 O7 C77 C76 10(6)
C80 O7 C77 C78 -179(3)
C81 N8 C82 C83 47(2)
C81 N8 C82 C87 -131.8(19)
C82 N8 C81 C73 179.8(14)
C82 C83 C84 C85 1(2)
C83 C82 C87 O8 179.9(13)
C83 C82 C87 C86 3(3)
C83 C84 C85 C86 -3(3)
C84 C85 C86 C87 5(3)
C85 C86 C87 O8 178.2(14)
C85 C86 C87 C82 -5(3)
C87 O8 C88 C89 89(3)
C87 C82 C83 C84 -1(2)
C88 O8 C87 C82 167.0(18)
C88 O8 C87 C86 -16(3)
C89 O9 C90 C91 -174(3)
C90 O9 C89 C88 158(3)
C91 O10 C92 C93 157(2)
C92 O10 C91 C90 76(5)
C93 O11 C94 C95 121(4)
C94 O11 C93 C92 172(3)
C95 O12 C96 C97 11.0(17)
C95 O12 C96 C101 -165.6(12)
C96 O12 C95 C94 174.8(15)
C96 C97 C98 C99 4(2)
C97 C96 C101 N6 174.6(10)
C97 C96 C101 C100 0.3(17)
C97 C98 C99 C100 -3(2)
C98 C99 C100 C101 0.6(19)
C99 C100 C101 N6 -173.7(11)
C99 C100 C101 C96 0.6(17)
C101 N6 C68 C69 169.2(13)
C101 C96 C97 C98 -2.4(18)
O7A C76A C77A C78A -171(3)
O8A C87A C88A O9A 1(6)
O9A C89A C90A O10A 22(6)
O10A C91A C92A O11A -64(5)
O11A C93A C94A O12A 66(4)
O12A C95A C96A C97A 173.7(18)
O12A C95A C00A N6A 6(3)
O12A C95A C00A C99A -179(2)
N7A C68A C69A C70A 16(3)
N7A C68A C01A N6A -33(3)
N7A C72A C80A N8A 12(4)
N8A C81A C82A C83A 178.7(18)
N8A C81A C86A O8A 1(3)
N8A C81A C86A C85A 179.7(17)
C68A N7A C72A C71A 2(4)
C68A N7A C72A C80A -177.9(18)
C68A C69A C70A C71A -13(4)
C68A C69A C70A C73A 170(2)
C69A C68A C01A N6A 159(2)
C69A C70A C71A C72A 7(4)
C69A C70A C73A C74A 29(5)
C69A C70A C73A C78A -158(3)
C70A C71A C72A N7A 0(4)
C70A C71A C72A C80A 179(2)
C70A C73A C74A C75A -175(3)
C70A C73A C78A C77A 179(3)
C71A C70A C73A C74A -147(3)
C71A C70A C73A C78A 26(4)
C71A C72A C80A N8A -168(2)
C72A N7A C68A C69A -9(3)
C72A N7A C68A C01A -178(2)
C73A C70A C71A C72A -177(2)
C73A C74A C75A C76A -9(5)
C74A C73A C78A C77A -8(5)
C74A C75A C76A O7A 177(3)
C74A C75A C76A C77A 3(5)
C75A C76A C77A C78A 2(6)
C76A C77A C78A C73A 1(6)
C78A C73A C74A C75A 12(5)
C79A O7A C76A C75A -171(3)
C79A O7A C76A C77A 3(6)
C80A N8A C81A C82A 37(3)
C80A N8A C81A C86A -137(2)
C81A N8A C80A C72A -170.4(19)
C81A C82A C83A C84A 2(4)
C82A C81A C86A O8A -173.9(18)
C82A C81A C86A C85A 5(3)
C82A C83A C84A C85A 4(4)
C83A C84A C85A C86A -5(4)
C84A C85A C86A O8A 179.4(19)
C84A C85A C86A C81A 0(3)
C86A O8A C87A C88A 141(3)
C86A C81A C82A C83A -7(3)
C87A O8A C86A C81A 159(2)
C87A O8A C86A C85A -20(3)
C88A O9A C89A C90A -173(3)
C89A O9A C88A C87A -167(4)
C90A O10A C91A C92A -110(4)
C91A O10A C90A C89A 155(3)
C92A O11A C93A C94A 74(4)
C93A O11A C92A C91A -106(3)
C94A O12A C95A C96A 21(3)
C94A O12A C95A C00A -173(2)
C95A O12A C94A C93A 171.0(18)
C95A C96A C97A C98A 5(4)
C96A C95A C00A N6A 173.2(15)
C96A C95A C00A C99A -12(4)
C96A C97A C98A C99A -10(4)
C97A C98A C99A C00A 5(3)
C98A C99A C00A N6A -178.7(17)
C98A C99A C00A C95A 7(4)
C00A N6A C01A C68A 170.8(17)
C00A C95A C96A C97A 5(3)
C01A N6A C00A C95A 136(2)
C01A N6A C00A C99A -39(3)
C01A C68A C69A C70A -176(2)
N1 C17 C18 C19 -178.7(11)
N2 C1A C20 C21 -92.8(12)
N2 C1A C20 C25 95.0(13)
C2 C3 C4 C5 -3(3)
C2 C3 C4 C8 178.7(17)
C3 C2 C7 C6 1(3)
C3 C2 C16 N1 -90.7(18)
C3 C4 C5 C6 -1(3)
C3 C4 C8 C9 -1(3)
C3 C4 C8 C10 -125.5(18)
C3 C4 C8 C11 117.6(19)
C4 C5 C6 C7 5(2)
C4 C5 C6 C12 180.0(16)
C5 C4 C8 C9 -179.5(17)
C5 C4 C8 C10 56(2)
C5 C4 C8 C11 -61(2)
C5 C6 C7 C2 -5(2)
C5 C6 C12 C13 -55(2)
C5 C6 C12 C14 56(3)
C5 C6 C12 C15 178.1(19)
C7 C2 C3 C4 3(3)
C7 C2 C16 N1 87.5(17)
C7 C6 C12 C13 120(2)
C7 C6 C12 C14 -129(2)
C7 C6 C12 C15 -7(3)
C8 C4 C5 C6 177.4(15)
C12 C6 C7 C2 179.8(16)
C16 N1 C17 C18 -175.2(11)
C16 C2 C3 C4 -178.9(17)
C16 C2 C7 C6 -176.7(16)
C17 N1 C16 C2 173.4(11)
C17 C18 C19 N2 170.5(11)
C19 N2 C1A C20 174.6(10)
C1A N2 C19 C18 -177.0(10)
C1A C20 C21 C22 -173.4(11)
C1A C20 C25 C24 173.7(11)
C20 C21 C22 C23 1.4(18)
C20 C21 C22 C26 179.9(12)
C21 C20 C25 C24 1.7(19)
C21 C22 C23 C24 -2.4(19)
C21 C22 C26 C27 92.1(19)
C21 C22 C26 C28 -20(2)
C21 C22 C26 C29 -150(2)
C22 C23 C24 C25 2.9(19)
C22 C23 C24 C30 -179.6(14)
C23 C22 C26 C27 -89.5(18)
C23 C22 C26 C28 158.7(15)
C23 C22 C26 C29 29(3)
C23 C24 C25 C20 -2.5(19)
C23 C24 C30 C31 -13(2)
C23 C24 C30 C32 99.0(17)
C23 C24 C30 C33 -136.4(14)
C25 C20 C21 C22 -1.1(19)
C25 C24 C30 C31 164.4(14)
C25 C24 C30 C32 -83.5(19)
C25 C24 C30 C33 41.1(17)
C26 C22 C23 C24 179.1(13)
C30 C24 C25 C20 179.8(13)
N1A C16A C17A C18A 174(3)
N2A C19A C20A C21A -89.4(16)
N2A C19A C20A C25A 94.5(17)
C1B C2A C3A C4A -7(3)
C1B C2A C3A C7A 170(2)
C2A C1B C6A C5A -9(3)
C2A C1B C15A N1A -87(2)
C2A C3A C4A C5A 7(3)
C2A C3A C7A C8A 6(4)
C2A C3A C7A C9A -126(3)
C2A C3A C7A C10A 119(3)
C3A C4A C5A C6A -9(3)
C3A C4A C5A C11A -177(2)
C4A C3A C7A C8A -178(3)
C4A C3A C7A C9A 51(4)
C4A C3A C7A C10A -64(3)
C4A C5A C6A C1B 9(3)
C4A C5A C11A C12A -61(3)
C4A C5A C11A C13A 56(3)
C4A C5A C11A C14A -179.6(19)
C6A C1B C2A C3A 8(3)
C6A C1B C15A N1A 87(2)
C6A C5A C11A C12A 131(2)
C6A C5A C11A C13A -112(2)
C6A C5A C11A C14A 12(3)
C7A C3A C4A C5A -170(2)
C11A C5A C6A C1B 177.5(18)
C15A N1A C16A C17A -161(4)
C15A C1B C2A C3A -178(2)
C15A C1B C6A C5A 176.5(18)
C16A N1A C15A C1B -172.9(19)
C16A C17A C18A N2A 157(3)
C18A N2A C19A C20A -179.6(16)
C19A N2A C18A C17A 176(2)
C19A C20A C21A C22A -173.9(18)
C19A C20A C25A C24A 175.6(13)
C20A C21A C22A C23A -3(3)
C20A C21A C22A C26A -179.0(18)
C21A C20A C25A C24A -1(2)
C21A C22A C23A C24A 1(3)
C21A C22A C26A C27A 95(4)
C21A C22A C26A C28A -14(3)
C21A C22A C26A C29A -118(4)
C22A C23A C24A C25A 1(2)
C22A C23A C24A C30A -177.6(16)
C23A C22A C26A C27A -81(3)
C23A C22A C26A C28A 169.3(19)
C23A C22A C26A C29A 65(4)
C23A C24A C25A C20A -1(2)
C23A C24A C30A C31A -11(2)
C23A C24A C30A C32A 108.8(17)
C23A C24A C30A C33A -130.7(15)
C25A C20A C21A C22A 2(3)
C25A C24A C30A C31A 170.6(15)
C25A C24A C30A C32A -69(2)
C25A C24A C30A C33A 51.1(19)
C26A C22A C23A C24A 177.9(16)
C30A C24A C25A C20A 177.4(13)
C102 O13 C105 C106 -138(3)
C102 O13 C105 C107 109(3)
C105 O13 C102 C103 74(3)
C105 O13 C102 C104 -177(2)
C56B O3B C55B C54A 170(5)
C55B C54A C55A O3A 46(3)
C61B O6A C61A C60A 45(6)
C61B O6A C62A C63A 18(4)
C61B O6A C62A C67A -156(3)
C61B C60B O5B C59A 84(5)

loop_
_smtbx_masks_void_nr
_smtbx_masks_void_average_x
_smtbx_masks_void_average_y
_smtbx_masks_void_average_z
_smtbx_masks_void_volume
_smtbx_masks_void_count_electrons
1 0.042 0.278 0.767 7.2 1.3
2 -0.042 0.722 0.233 7.2 1.2
3 0.092 0.349 0.504 24.2 3.4
4 0.170 0.809 0.012 83.4 14.2
5 0.500 0.000 0.500 176.6 7.4
6 0.500 0.500 1.000 107.3 10.6
7 0.337 0.389 0.767 11.2 0.6
8 0.407 0.127 0.287 14.7 0.5
9 0.464 0.607 0.576 10.5 0.8
10 0.536 0.393 0.424 10.5 0.8
11 0.593 0.873 0.713 14.7 0.5
12 0.663 0.611 0.233 11.2 0.6
13 0.830 0.191 0.988 83.4 14.3
14 0.908 0.651 0.496 24.2 3.4
